data_4109958
loop_
_publ_author_name
'Vincent Aucagne'
'Jos\'e Bern\'a'
'James D. Crowley'
'Stephen M. Goldup'
'Kevin D. H\"anni'
'David A. Leigh'
'Paul J. Lusby'
'Vicki E. Ronaldson'
'Alexandra M. Z. Slawin'
'Aur\'elien Viterisi'
'D. Barney Walker'

_publ_contact_author_address
;School of Chemistry
University of Edinburgh
The King's Buildings
West Mains Road
Edinburgh
United Kingdom
;
_publ_contact_author_email 'David.Leigh@ed.ac.uk '
_publ_contact_author_fax '+44 131 650 6453'
_publ_contact_author_name 'David A. Leigh'
_publ_contact_author_phone '+44 131 650 4721'
_publ_section_title
;
 Catalytic "Active-Metal" Template Synthesis of [2]Rotaxanes,
 [3]Rotaxanes, and Molecular Shuttles, and Some Observations on the
 Mechanism of the Cu(I)-Catalyzed Azide-Alkyne 1,3-Cycloaddition
;
_journal_name_full 'Journal of the American Chemical Society'
_journal_page_first 11950
_journal_page_last 11963
_journal_paper_doi 10.1021/ja073513f
_journal_volume 129
_journal_year 2007
_chemical_formula_moiety 'C80 H95 N3 O2.2(C33 H43 N O2)'
_chemical_formula_sum 'C146 H181 N5 O6'
_chemical_formula_weight 2101.96
_chemical_name_systematic
; 
 ? 
;
_space_group_IT_number 2
_symmetry_cell_setting triclinic
_symmetry_space_group_name_Hall '-P 1'
_symmetry_space_group_name_H-M 'P -1'
_atom_sites_solution_hydrogens geom
_atom_sites_solution_primary direct
_atom_sites_solution_secondary difmap
_audit_creation_method SHELXL-97
_cell_angle_alpha 84.390(4)
_cell_angle_beta 73.528(4)
_cell_angle_gamma 83.845(4)
_cell_formula_units_Z 2
_cell_length_a 14.0813(12)
_cell_length_b 19.2182(17)
_cell_length_c 24.208(2)
_cell_measurement_reflns_used 17179
_cell_measurement_temperature 173(2)
_cell_measurement_theta_max 62.99
_cell_measurement_theta_min 1.88
_cell_volume 6230.4(9)
_computing_cell_refinement 'CrystalClear (Rigaku Corp., 2004)'
_computing_data_collection 'CrystalClear (Rigaku Corp., 2004)'
_computing_data_reduction 'CrystalClear (Rigaku Corp., 2004)'
_computing_molecular_graphics 'Bruker SHELXTL'
_computing_publication_material 'Bruker SHELXTL'
_computing_structure_refinement 'SHELXL-97 (Sheldrick, 1997)'
_computing_structure_solution 'SHELXS-97 (Sheldrick, 1990)'
_diffrn_ambient_temperature 173(2)
_diffrn_measured_fraction_theta_full 0.992
_diffrn_measured_fraction_theta_max 0.977
_diffrn_measurement_device_type CCD
_diffrn_measurement_method '\o scans'
_diffrn_radiation_monochromator confocal
_diffrn_radiation_source 'rotating anode'
_diffrn_radiation_type CuK\a
_diffrn_radiation_wavelength 1.54178
_diffrn_reflns_av_R_equivalents 0.1469
_diffrn_reflns_av_sigmaI/netI 0.1038
_diffrn_reflns_limit_h_max 12
_diffrn_reflns_limit_h_min -12
_diffrn_reflns_limit_k_max 17
_diffrn_reflns_limit_k_min -17
_diffrn_reflns_limit_l_max 22
_diffrn_reflns_limit_l_min -22
_diffrn_reflns_number 31202
_diffrn_reflns_theta_full 25.00
_diffrn_reflns_theta_max 44.72
_diffrn_reflns_theta_min 2.32
_exptl_absorpt_coefficient_mu 0.511
_exptl_absorpt_correction_T_max 1.0000
_exptl_absorpt_correction_T_min 0.0040
_exptl_absorpt_correction_type multi-scan
_exptl_crystal_colour colourless
_exptl_crystal_density_diffrn 1.120
_exptl_crystal_description prism
_exptl_crystal_F_000 2280
_exptl_crystal_size_max 0.200
_exptl_crystal_size_mid 0.200
_exptl_crystal_size_min 0.100
_refine_diff_density_max 1.211
_refine_diff_density_min -0.559
_refine_diff_density_rms 0.098
_refine_ls_extinction_coef 0.0007(3)
_refine_ls_extinction_expression Fc^*^=kFc[1+0.001xFc^2^\l^3^/sin(2\q)]^-1/4^
_refine_ls_extinction_method SHELXL
_refine_ls_goodness_of_fit_ref 1.819
_refine_ls_hydrogen_treatment constr
_refine_ls_matrix_type full
_refine_ls_number_parameters 1319
_refine_ls_number_reflns 9695
_refine_ls_number_restraints 16
_refine_ls_restrained_S_all 1.819
_refine_ls_R_factor_all 0.2049
_refine_ls_R_factor_gt 0.1765
_refine_ls_shift/su_max 0.179
_refine_ls_shift/su_mean 0.023
_refine_ls_structure_factor_coef Fsqd
_refine_ls_weighting_details 'calc w=1/[\s^2^(Fo^2^)+(0.2000P)^2^+0.0000P] where P=(Fo^2^+2Fc^2^)/3'
_refine_ls_weighting_scheme calc
_refine_ls_wR_factor_gt 0.4507
_refine_ls_wR_factor_ref 0.4713
_reflns_number_gt 7198
_reflns_number_total 9695
_reflns_threshold_expression >2sigma(I)
_cod_data_source_file ja073513fsi20070517_034444.cif
_cod_data_source_block dled118
_cod_original_cell_volume 6230.5(10)
_cod_database_code 4109958

loop_
_symmetry_equiv_pos_as_xyz
'x, y, z'
'-x, -y, -z'

loop_
_atom_site_label
_atom_site_type_symbol
_atom_site_fract_x
_atom_site_fract_y
_atom_site_fract_z
_atom_site_U_iso_or_equiv
_atom_site_adp_type
_atom_site_occupancy
_atom_site_symmetry_multiplicity
_atom_site_calc_flag
_atom_site_refinement_flags
C1 C 0.5948(10) 0.9623(8) 0.1190(8) 0.078(4) Uani 1 1 d .
C2 C 0.6295(9) 0.9068(6) 0.1515(8) 0.084(4) Uani 1 1 d .
H2A H 0.6711 0.8693 0.1321 0.101 Uiso 1 1 calc R
C3 C 0.6056(10) 0.9044(7) 0.2107(7) 0.081(4) Uani 1 1 d .
H3A H 0.6299 0.8653 0.2314 0.097 Uiso 1 1 calc R
C4 C 0.5473(9) 0.9580(7) 0.2402(7) 0.073(4) Uani 1 1 d .
C5 C 0.5091(9) 1.0152(7) 0.2084(7) 0.085(4) Uani 1 1 d .
H5A H 0.4680 1.0531 0.2276 0.102 Uiso 1 1 calc R
C6 C 0.5334(10) 1.0143(7) 0.1488(8) 0.079(4) Uani 1 1 d .
H6A H 0.5061 1.0515 0.1276 0.094 Uiso 1 1 calc R
C7 C 0.5283(10) 0.9625(10) 0.3030(7) 0.095(5) Uani 1 1 d .
N8 N 0.5224(9) 1.0254(6) 0.3224(7) 0.101(4) Uani 1 1 d .
C9 C 0.5099(13) 1.0324(12) 0.3774(10) 0.136(7) Uani 1 1 d .
C10 C 0.5109(17) 0.9713(11) 0.4169(7) 0.171(9) Uani 1 1 d .
H10A H 0.5068 0.9752 0.4563 0.205 Uiso 1 1 calc R
C11 C 0.5178(15) 0.9087(10) 0.3954(9) 0.148(8) Uani 1 1 d .
H11A H 0.5177 0.8674 0.4204 0.178 Uiso 1 1 calc R
C12 C 0.5252(11) 0.9025(9) 0.3387(8) 0.108(5) Uani 1 1 d .
H12A H 0.5281 0.8578 0.3243 0.130 Uiso 1 1 calc R
C13 C 0.512(2) 1.1060(13) 0.3917(9) 0.160(11) Uani 1 1 d .
C14 C 0.5604(15) 1.1199(11) 0.4325(8) 0.147(8) Uani 1 1 d .
H14A H 0.5885 1.0833 0.4538 0.177 Uiso 1 1 calc R
C15 C 0.5648(18) 1.1959(13) 0.4405(8) 0.189(12) Uani 1 1 d .
H15A H 0.5957 1.2084 0.4679 0.226 Uiso 1 1 calc R
C16 C 0.528(3) 1.244(3) 0.4109(19) 0.40(6) Uani 1 1 d .
C17 C 0.467(3) 1.2361(15) 0.3739(14) 0.204(14) Uani 1 1 d .
H17A H 0.4314 1.2733 0.3572 0.244 Uiso 1 1 calc R
C18 C 0.4684(19) 1.1603(13) 0.3657(10) 0.193(14) Uani 1 1 d .
H18A H 0.4348 1.1488 0.3393 0.232 Uiso 1 1 calc R
O19 O 0.5487(19) 1.3136(8) 0.4284(7) 0.289(14) Uani 1 1 d D
C20 C 0.575(3) 1.3823(10) 0.4037(13) 0.308(18) Uiso 1 1 d D
H20A H 0.6048 1.4067 0.4280 0.370 Uiso 1 1 calc R
H20B H 0.5174 1.4120 0.3959 0.370 Uiso 1 1 calc R
C21 C 0.6493(17) 1.3600(15) 0.3493(12) 0.232(11) Uiso 1 1 d D
H21A H 0.6489 1.3094 0.3446 0.278 Uiso 1 1 calc R
H21B H 0.6381 1.3878 0.3148 0.278 Uiso 1 1 calc R
C22 C 0.7433(14) 1.3760(12) 0.3611(9) 0.189(9) Uiso 1 1 d D
H22A H 0.7443 1.4268 0.3645 0.227 Uiso 1 1 calc R
H22B H 0.7527 1.3497 0.3967 0.227 Uiso 1 1 calc R
C23 C 0.8204(14) 1.3515(9) 0.3084(8) 0.140(6) Uani 1 1 d D
H23A H 0.8851 1.3581 0.3149 0.168 Uiso 1 1 calc R
H23B H 0.8166 1.3002 0.3102 0.168 Uiso 1 1 calc R
C24 C 0.8299(11) 1.3764(8) 0.2474(8) 0.114(5) Uani 1 1 d .
H24A H 0.8279 1.4282 0.2445 0.137 Uiso 1 1 calc R
H24B H 0.7706 1.3640 0.2374 0.137 Uiso 1 1 calc R
C25 C 0.9209(12) 1.3493(8) 0.2022(9) 0.121(5) Uani 1 1 d .
H25A H 0.9217 1.2976 0.2036 0.145 Uiso 1 1 calc R
H25B H 0.9806 1.3601 0.2126 0.145 Uiso 1 1 calc R
C26 C 0.9296(15) 1.3796(10) 0.1382(8) 0.141(6) Uani 1 1 d .
H26A H 0.8709 1.3684 0.1269 0.170 Uiso 1 1 calc R
H26B H 0.9295 1.4313 0.1361 0.170 Uiso 1 1 calc R
C27 C 1.0237(14) 1.3497(12) 0.0959(10) 0.159(7) Uani 1 1 d .
H27A H 1.0286 1.3757 0.0580 0.191 Uiso 1 1 calc R
H27B H 1.0807 1.3608 0.1087 0.191 Uiso 1 1 calc R
C28 C 1.0369(12) 1.2773(11) 0.0866(9) 0.145(7) Uani 1 1 d .
H28A H 1.0373 1.2501 0.1235 0.174 Uiso 1 1 calc R
H28B H 1.1026 1.2673 0.0588 0.174 Uiso 1 1 calc R
C29 C 0.9565(11) 1.2518(8) 0.0635(7) 0.107(5) Uani 1 1 d .
H29A H 0.8907 1.2619 0.0911 0.128 Uiso 1 1 calc R
H29B H 0.9565 1.2784 0.0263 0.128 Uiso 1 1 calc R
C30 C 0.9716(10) 1.1756(7) 0.0545(5) 0.085(4) Uani 1 1 d .
H30A H 0.9814 1.1493 0.0900 0.103 Uiso 1 1 calc R
H30B H 1.0327 1.1665 0.0228 0.103 Uiso 1 1 calc R
C31 C 0.8842(11) 1.1487(7) 0.0398(5) 0.089(4) Uani 1 1 d .
H31A H 0.8218 1.1646 0.0683 0.107 Uiso 1 1 calc R
H31B H 0.8811 1.1697 0.0013 0.107 Uiso 1 1 calc R
C32 C 0.8907(10) 1.0717(7) 0.0397(5) 0.084(4) Uani 1 1 d .
H32A H 0.9000 1.0506 0.0769 0.100 Uiso 1 1 calc R
H32B H 0.9497 1.0561 0.0087 0.100 Uiso 1 1 calc R
C33 C 0.7960(10) 1.0441(6) 0.0301(5) 0.083(4) Uani 1 1 d .
H33A H 0.7361 1.0635 0.0587 0.100 Uiso 1 1 calc R
H33B H 0.7904 1.0610 -0.0089 0.100 Uiso 1 1 calc R
C34 C 0.8001(10) 0.9628(7) 0.0363(6) 0.091(4) Uani 1 1 d .
H34A H 0.8604 0.9433 0.0081 0.109 Uiso 1 1 calc R
H34B H 0.8045 0.9458 0.0756 0.109 Uiso 1 1 calc R
C35 C 0.7068(11) 0.9366(7) 0.0259(6) 0.094(4) Uani 1 1 d .
H35A H 0.7101 0.9450 -0.0155 0.113 Uiso 1 1 calc R
H35B H 0.7065 0.8854 0.0359 0.113 Uiso 1 1 calc R
O36 O 0.6166(7) 0.9710(4) 0.0594(5) 0.087(3) Uani 1 1 d .
C37 C 0.8695(9) 0.8883(7) 0.2230(6) 0.067(3) Uani 1 1 d .
C38 C 0.9006(7) 0.8323(6) 0.2539(6) 0.058(3) Uani 1 1 d .
H38A H 0.9397 0.7938 0.2348 0.069 Uiso 1 1 calc R
C39 C 0.8752(8) 0.8317(6) 0.3128(6) 0.059(3) Uani 1 1 d .
H39A H 0.8970 0.7919 0.3339 0.070 Uiso 1 1 calc R
C40 C 0.8206(9) 0.8852(7) 0.3423(6) 0.067(3) Uani 1 1 d .
C41 C 0.7886(10) 0.9411(7) 0.3104(6) 0.096(4) Uani 1 1 d .
H41A H 0.7510 0.9800 0.3298 0.115 Uiso 1 1 calc R
C42 C 0.8095(13) 0.9425(7) 0.2505(7) 0.105(5) Uani 1 1 d .
H42A H 0.7828 0.9800 0.2293 0.126 Uiso 1 1 calc R
C43 C 0.7966(8) 0.8887(8) 0.4059(6) 0.068(3) Uani 1 1 d .
N44 N 0.8069(8) 0.9486(7) 0.4238(6) 0.094(3) Uani 1 1 d .
C45 C 0.7892(10) 0.9578(8) 0.4814(7) 0.093(4) Uani 1 1 d .
C46 C 0.7509(10) 0.9013(9) 0.5227(6) 0.090(4) Uani 1 1 d .
H46A H 0.7321 0.9071 0.5630 0.108 Uiso 1 1 calc R
C47 C 0.7429(10) 0.8416(9) 0.5030(7) 0.096(4) Uani 1 1 d .
H47A H 0.7239 0.8029 0.5300 0.116 Uiso 1 1 calc R
C48 C 0.7612(8) 0.8321(7) 0.4436(6) 0.079(4) Uani 1 1 d .
H48A H 0.7501 0.7896 0.4303 0.094 Uiso 1 1 calc R
C49 C 0.7978(10) 1.0293(6) 0.4977(7) 0.118(5) Uiso 1 1 d G
C50 C 0.8092(11) 1.0455(8) 0.5500(6) 0.246(12) Uiso 1 1 d G
H50A H 0.8138 1.0091 0.5789 0.295 Uiso 1 1 calc R
C51 C 0.8140(12) 1.1149(10) 0.5601(6) 0.178(8) Uiso 1 1 d G
H51A H 0.8219 1.1259 0.5958 0.214 Uiso 1 1 calc R
C52 C 0.8073(12) 1.1680(6) 0.5178(9) 0.227(11) Uiso 1 1 d G
C53 C 0.7958(12) 1.1519(8) 0.4654(7) 0.215(10) Uiso 1 1 d G
H53A H 0.7912 1.1882 0.4365 0.258 Uiso 1 1 calc R
C54 C 0.7910(11) 1.0825(9) 0.4554(5) 0.207(10) Uiso 1 1 d G
H54A H 0.7832 1.0715 0.4196 0.248 Uiso 1 1 calc R
O55 O 0.8467(14) 1.2256(9) 0.5390(8) 0.300(14) Uani 1 1 d .
C56 C 0.943(2) 1.2284(14) 0.5536(9) 0.237(15) Uani 1 1 d .
H56A H 0.9333 1.2193 0.5957 0.284 Uiso 1 1 calc R
H56B H 0.9937 1.1930 0.5333 0.284 Uiso 1 1 calc R
C57 C 0.972(3) 1.2975(16) 0.5351(11) 0.262(16) Uani 1 1 d .
H57A H 1.0332 1.3037 0.5462 0.314 Uiso 1 1 calc R
H57B H 0.9192 1.3324 0.5542 0.314 Uiso 1 1 calc R
C58 C 0.993(2) 1.3098(13) 0.4681(11) 0.184(9) Uani 1 1 d .
H58A H 0.9334 1.2970 0.4585 0.220 Uiso 1 1 calc R
H58B H 0.9962 1.3609 0.4585 0.220 Uiso 1 1 calc R
C59 C 1.0833(18) 1.2734(9) 0.4269(12) 0.155(8) Uani 1 1 d .
H59A H 1.0778 1.2222 0.4326 0.186 Uiso 1 1 calc R
H59B H 1.1436 1.2829 0.4372 0.186 Uiso 1 1 calc R
C60 C 1.0969(14) 1.2961(8) 0.3622(10) 0.125(6) Uani 1 1 d .
H60A H 1.0393 1.2831 0.3508 0.150 Uiso 1 1 calc R
H60B H 1.0974 1.3478 0.3567 0.150 Uiso 1 1 calc R
C61 C 1.1925(15) 1.2629(10) 0.3225(13) 0.155(8) Uani 1 1 d .
H61A H 1.1930 1.2111 0.3268 0.186 Uiso 1 1 calc R
H61B H 1.2513 1.2764 0.3323 0.186 Uiso 1 1 calc R
C62 C 1.1948(12) 1.2902(14) 0.2597(12) 0.178(11) Uani 1 1 d .
H62A H 1.1834 1.3420 0.2590 0.214 Uiso 1 1 calc R
H62B H 1.1373 1.2729 0.2510 0.214 Uiso 1 1 calc R
C63 C 1.2938(18) 1.2710(13) 0.2060(11) 0.191(10) Uani 1 1 d .
H63A H 1.2840 1.2950 0.1697 0.229 Uiso 1 1 calc R
H63B H 1.3522 1.2893 0.2129 0.229 Uiso 1 1 calc R
C64 C 1.3130(11) 1.2011(10) 0.1994(10) 0.165(9) Uani 1 1 d .
H64A H 1.3065 1.1752 0.2375 0.198 Uiso 1 1 calc R
H64B H 1.3818 1.1913 0.1751 0.198 Uiso 1 1 calc R
C65 C 1.2360(10) 1.1758(9) 0.1695(7) 0.112(5) Uani 1 1 d .
H65A H 1.1679 1.1931 0.1907 0.135 Uiso 1 1 calc R
H65B H 1.2495 1.1976 0.1295 0.135 Uiso 1 1 calc R
C66 C 1.2400(10) 1.0971(7) 0.1674(6) 0.086(4) Uani 1 1 d .
H66A H 1.3054 1.0805 0.1422 0.104 Uiso 1 1 calc R
H66B H 1.2345 1.0749 0.2067 0.104 Uiso 1 1 calc R
C67 C 1.1590(9) 1.0738(6) 0.1455(5) 0.074(3) Uani 1 1 d .
H67A H 1.0936 1.0923 0.1696 0.088 Uiso 1 1 calc R
H67B H 1.1665 1.0940 0.1054 0.088 Uiso 1 1 calc R
C68 C 1.1608(10) 0.9948(7) 0.1464(6) 0.089(4) Uani 1 1 d .
H68A H 1.2217 0.9770 0.1177 0.106 Uiso 1 1 calc R
H68B H 1.1641 0.9741 0.1850 0.106 Uiso 1 1 calc R
C69 C 1.0735(8) 0.9713(5) 0.1337(4) 0.061(3) Uani 1 1 d .
H69A H 1.0736 0.9881 0.0937 0.073 Uiso 1 1 calc R
H69B H 1.0123 0.9923 0.1602 0.073 Uiso 1 1 calc R
C70 C 1.0732(9) 0.8913(6) 0.1404(5) 0.071(3) Uani 1 1 d .
H70A H 1.1349 0.8712 0.1137 0.085 Uiso 1 1 calc R
H70B H 1.0753 0.8753 0.1802 0.085 Uiso 1 1 calc R
C71 C 0.9860(10) 0.8613(7) 0.1291(5) 0.089(4) Uani 1 1 d .
H71A H 0.9900 0.8692 0.0875 0.106 Uiso 1 1 calc R
H71B H 0.9896 0.8101 0.1389 0.106 Uiso 1 1 calc R
O72 O 0.8909(6) 0.8934(4) 0.1630(4) 0.077(2) Uani 1 1 d .
C73 C 1.2944(8) 0.7710(6) 0.2484(5) 0.056(3) Uani 1 1 d .
C74 C 1.2439(8) 0.8427(6) 0.2742(4) 0.059(3) Uani 1 1 d .
C75 C 1.1413(9) 0.8573(6) 0.2917(4) 0.060(3) Uani 1 1 d .
H75A H 1.0983 0.8237 0.2890 0.072 Uiso 1 1 calc R
C76 C 1.1023(9) 0.9229(7) 0.3136(5) 0.069(3) Uani 1 1 d .
H76A H 1.0322 0.9316 0.3276 0.083 Uiso 1 1 calc R
C77 C 1.1605(10) 0.9745(7) 0.3156(5) 0.077(4) Uani 1 1 d .
C78 C 1.2625(10) 0.9588(6) 0.2982(5) 0.071(3) Uani 1 1 d .
H78A H 1.3052 0.9929 0.3004 0.085 Uiso 1 1 calc R
C79 C 1.3052(8) 0.8919(7) 0.2769(5) 0.066(3) Uani 1 1 d .
H79A H 1.3753 0.8821 0.2648 0.079 Uiso 1 1 calc R
O80 O 1.1269(6) 1.0387(4) 0.3368(5) 0.120(4) Uani 1 1 d D
C81 C 1.0215(7) 1.0561(8) 0.3472(10) 0.206(10) Uiso 1 1 d D
H81A H 0.9884 1.0499 0.3891 0.247 Uiso 1 1 calc R
H81B H 0.9939 1.0242 0.3271 0.247 Uiso 1 1 calc R
C82 C 1.0013(10) 1.1304(8) 0.3259(9) 0.197(9) Uiso 1 1 d D
H82A H 1.0234 1.1347 0.2831 0.236 Uiso 1 1 calc R
H82B H 1.0391 1.1615 0.3404 0.236 Uiso 1 1 calc R
C83 C 0.8926(13) 1.1524(13) 0.3462(8) 0.42(3) Uiso 1 1 d D
H83A H 0.8606 1.1206 0.3794 0.500 Uiso 1 1 calc R
H83B H 0.8830 1.2006 0.3593 0.500 Uiso 1 1 calc R
N84 N 0.8474(9) 1.1505(9) 0.3001(7) 0.171(6) Uiso 1 1 d D
N85 N 0.9217(11) 1.1388(9) 0.2470(6) 0.166(6) Uiso 1 1 d D
N86 N 0.8618(8) 1.1366(7) 0.2159(5) 0.124(4) Uiso 1 1 d D
C87 C 0.7558(9) 1.1406(7) 0.2402(7) 0.102(4) Uiso 1 1 d D
C88 C 0.7510(12) 1.1473(11) 0.2913(11) 0.175(8) Uiso 1 1 d D
H88A H 0.6905 1.1501 0.3213 0.210 Uiso 1 1 calc R
C89 C 0.6869(10) 1.1372(6) 0.2054(6) 0.088(4) Uani 1 1 d .
H89A H 0.7015 1.0926 0.1862 0.105 Uiso 1 1 calc R
H89B H 0.6179 1.1385 0.2307 0.105 Uiso 1 1 calc R
O90 O 0.6965(6) 1.1956(4) 0.1624(3) 0.074(2) Uani 1 1 d .
C91 C 0.6447(8) 1.2594(6) 0.1788(5) 0.053(3) Uani 1 1 d .
C92 C 0.6663(8) 1.3136(7) 0.1357(5) 0.058(3) Uani 1 1 d .
H92A H 0.7164 1.3070 0.1004 0.070 Uiso 1 1 calc R
C93 C 0.6116(9) 1.3773(6) 0.1463(5) 0.061(3) Uani 1 1 d .
H93A H 0.6228 1.4138 0.1164 0.074 Uiso 1 1 calc R
C94 C 0.5433(8) 1.3908(6) 0.1967(5) 0.055(3) Uani 1 1 d .
C95 C 0.5305(8) 1.3380(7) 0.2390(5) 0.068(3) Uani 1 1 d .
H95A H 0.4848 1.3466 0.2754 0.082 Uiso 1 1 calc R
C96 C 0.5811(8) 1.2718(6) 0.2314(5) 0.062(3) Uani 1 1 d .
H96A H 0.5714 1.2362 0.2621 0.075 Uiso 1 1 calc R
C97 C 0.4811(8) 1.4655(6) 0.2038(5) 0.059(3) Uani 1 1 d .
C98 C 0.4083(8) 1.4724(6) 0.1681(5) 0.057(3) Uani 1 1 d .
C99 C 0.4144(8) 1.4356(6) 0.1208(5) 0.063(3) Uani 1 1 d .
H99A H 0.4627 1.3967 0.1132 0.075 Uiso 1 1 calc R
C100 C 0.3563(9) 1.4510(6) 0.0848(6) 0.075(4) Uani 1 1 d .
H10K H 0.3654 1.4225 0.0535 0.090 Uiso 1 1 calc R
C101 C 0.2835(8) 1.5072(6) 0.0916(4) 0.059(3) Uani 1 1 d .
C102 C 0.2715(7) 1.5446(5) 0.1420(5) 0.054(3) Uani 1 1 d .
H10L H 0.2226 1.5830 0.1503 0.064 Uiso 1 1 calc R
C103 C 0.3300(8) 1.5252(5) 0.1775(5) 0.057(3) Uani 1 1 d .
H10M H 0.3169 1.5493 0.2117 0.069 Uiso 1 1 calc R
C104 C 0.2181(9) 1.5299(7) 0.0513(5) 0.082(4) Uani 1 1 d .
C105 C 0.2398(11) 1.4852(8) 0.0015(6) 0.106(5) Uani 1 1 d .
H10B H 0.2211 1.4376 0.0156 0.160 Uiso 1 1 calc R
H10C H 0.3109 1.4834 -0.0186 0.160 Uiso 1 1 calc R
H10D H 0.2016 1.5051 -0.0253 0.160 Uiso 1 1 calc R
C106 C 0.1118(11) 1.5333(9) 0.0828(7) 0.126(6) Uani 1 1 d .
H10E H 0.0946 1.4868 0.1010 0.188 Uiso 1 1 calc R
H10F H 0.0721 1.5483 0.0557 0.188 Uiso 1 1 calc R
H10G H 0.0981 1.5670 0.1125 0.188 Uiso 1 1 calc R
C107 C 0.2487(14) 1.6049(8) 0.0220(6) 0.135(6) Uani 1 1 d .
H10H H 0.2083 1.6215 -0.0043 0.203 Uiso 1 1 calc R
H10I H 0.3191 1.6013 0.0003 0.203 Uiso 1 1 calc R
H10J H 0.2377 1.6380 0.0520 0.203 Uiso 1 1 calc R
C108 C 0.5572(8) 1.5199(5) 0.1809(4) 0.050(3) Uani 1 1 d .
C109 C 0.5490(8) 1.5748(6) 0.1404(5) 0.057(3) Uani 1 1 d .
H10N H 0.4922 1.5799 0.1261 0.069 Uiso 1 1 calc R
C110 C 0.6192(9) 1.6220(6) 0.1202(5) 0.064(3) Uani 1 1 d .
H11K H 0.6087 1.6578 0.0921 0.077 Uiso 1 1 calc R
C111 C 0.7022(8) 1.6211(6) 0.1375(4) 0.056(3) Uani 1 1 d .
C112 C 0.7109(9) 1.5653(6) 0.1799(5) 0.072(3) Uani 1 1 d .
H11L H 0.7673 1.5608 0.1946 0.087 Uiso 1 1 calc R
C113 C 0.6408(9) 1.5184(5) 0.1998(5) 0.059(3) Uani 1 1 d .
H11M H 0.6503 1.4827 0.2282 0.071 Uiso 1 1 calc R
C114 C 0.7799(8) 1.6733(6) 0.1165(5) 0.059(3) Uani 1 1 d .
C115 C 0.7590(11) 1.7250(6) 0.0683(5) 0.098(4) Uani 1 1 d .
H11B H 0.6943 1.7512 0.0826 0.146 Uiso 1 1 calc R
H11C H 0.7583 1.6991 0.0355 0.146 Uiso 1 1 calc R
H11D H 0.8111 1.7578 0.0559 0.146 Uiso 1 1 calc R
C116 C 0.7796(11) 1.7160(7) 0.1649(6) 0.099(4) Uani 1 1 d .
H11E H 0.7936 1.6848 0.1967 0.148 Uiso 1 1 calc R
H11F H 0.7144 1.7417 0.1784 0.148 Uiso 1 1 calc R
H11G H 0.8308 1.7493 0.1514 0.148 Uiso 1 1 calc R
C117 C 0.8793(9) 1.6332(7) 0.0927(6) 0.099(4) Uani 1 1 d .
H11H H 0.8942 1.5996 0.1229 0.148 Uiso 1 1 calc R
H11I H 0.9312 1.6660 0.0799 0.148 Uiso 1 1 calc R
H11J H 0.8771 1.6079 0.0599 0.148 Uiso 1 1 calc R
C118 C 0.4220(8) 1.4717(6) 0.2681(5) 0.055(3) Uani 1 1 d .
C119 C 0.4436(8) 1.5175(6) 0.3001(5) 0.060(3) Uani 1 1 d .
H11N H 0.4952 1.5472 0.2823 0.072 Uiso 1 1 calc R
C120 C 0.3950(10) 1.5234(6) 0.3572(7) 0.078(4) Uani 1 1 d .
H12K H 0.4140 1.5561 0.3783 0.094 Uiso 1 1 calc R
C121 C 0.3164(10) 1.4810(7) 0.3851(5) 0.071(4) Uani 1 1 d .
C122 C 0.2917(8) 1.4362(6) 0.3509(6) 0.067(3) Uani 1 1 d .
H12L H 0.2380 1.4079 0.3675 0.080 Uiso 1 1 calc R
C123 C 0.3434(9) 1.4313(6) 0.2926(5) 0.063(3) Uani 1 1 d .
H12M H 0.3244 1.4004 0.2700 0.075 Uiso 1 1 calc R
C124 C 0.2558(10) 1.4797(9) 0.4511(6) 0.100(5) Uani 1 1 d .
C125 C 0.1462(14) 1.4964(15) 0.4571(7) 0.208(12) Uani 1 1 d .
H12B H 0.1095 1.4950 0.4981 0.313 Uiso 1 1 calc R
H12C H 0.1228 1.4616 0.4381 0.313 Uiso 1 1 calc R
H12D H 0.1353 1.5433 0.4389 0.313 Uiso 1 1 calc R
C126 C 0.299(3) 1.5217(18) 0.4805(8) 0.40(3) Uani 1 1 d .
H12E H 0.3702 1.5083 0.4721 0.607 Uiso 1 1 calc R
H12F H 0.2679 1.5150 0.5222 0.607 Uiso 1 1 calc R
H12G H 0.2878 1.5712 0.4677 0.607 Uiso 1 1 calc R
C127 C 0.2565(14) 1.4077(10) 0.4787(6) 0.145(7) Uani 1 1 d .
H12H H 0.3248 1.3901 0.4779 0.217 Uiso 1 1 calc R
H12I H 0.2298 1.3772 0.4576 0.217 Uiso 1 1 calc R
H12J H 0.2153 1.4079 0.5188 0.217 Uiso 1 1 calc R
C128 C 1.3400(7) 0.7764(7) 0.1832(5) 0.055(3) Uani 1 1 d .
C129 C 1.3606(8) 0.7177(6) 0.1508(6) 0.060(3) Uani 1 1 d .
H12N H 1.3450 0.6731 0.1698 0.072 Uiso 1 1 calc R
C130 C 1.4028(8) 0.7230(6) 0.0921(5) 0.056(3) Uani 1 1 d .
H13J H 1.4148 0.6813 0.0723 0.067 Uiso 1 1 calc R
C131 C 1.4289(8) 0.7851(8) 0.0603(5) 0.066(3) Uani 1 1 d .
C132 C 1.4101(9) 0.8453(7) 0.0927(6) 0.069(3) Uani 1 1 d .
H13K H 1.4296 0.8893 0.0738 0.083 Uiso 1 1 calc R
C133 C 1.3646(8) 0.8408(6) 0.1502(5) 0.064(3) Uani 1 1 d .
H13L H 1.3481 0.8829 0.1696 0.077 Uiso 1 1 calc R
C134 C 1.4744(9) 0.7878(6) -0.0027(5) 0.073(3) Uani 1 1 d .
C135 C 1.5371(15) 0.7219(9) -0.0251(6) 0.167(9) Uani 1 1 d .
H13A H 1.4978 0.6813 -0.0120 0.250 Uiso 1 1 calc R
H13B H 1.5958 0.7154 -0.0104 0.250 Uiso 1 1 calc R
H13C H 1.5583 0.7264 -0.0674 0.250 Uiso 1 1 calc R
C136 C 1.3922(11) 0.7986(11) -0.0318(6) 0.151(7) Uani 1 1 d .
H13D H 1.3510 0.8418 -0.0197 0.226 Uiso 1 1 calc R
H13E H 1.3512 0.7587 -0.0209 0.226 Uiso 1 1 calc R
H13F H 1.4208 0.8023 -0.0738 0.226 Uiso 1 1 calc R
C137 C 1.5466(18) 0.8442(11) -0.0249(6) 0.203(12) Uani 1 1 d .
H13G H 1.5129 0.8899 -0.0132 0.304 Uiso 1 1 calc R
H13H H 1.5702 0.8453 -0.0671 0.304 Uiso 1 1 calc R
H13I H 1.6033 0.8337 -0.0086 0.304 Uiso 1 1 calc R
C138 C 1.2186(7) 0.7153(5) 0.2616(5) 0.052(3) Uani 1 1 d .
C139 C 1.2205(8) 0.6585(6) 0.3012(5) 0.057(3) Uani 1 1 d .
H13M H 1.2699 0.6528 0.3215 0.068 Uiso 1 1 calc R
C140 C 1.1508(9) 0.6100(6) 0.3112(5) 0.069(3) Uani 1 1 d .
H14K H 1.1527 0.5728 0.3399 0.083 Uiso 1 1 calc R
C141 C 1.0758(8) 0.6117(6) 0.2815(5) 0.056(3) Uani 1 1 d .
C142 C 1.0773(8) 0.6698(7) 0.2414(5) 0.072(3) Uani 1 1 d .
H14L H 1.0289 0.6760 0.2205 0.087 Uiso 1 1 calc R
C143 C 1.1477(8) 0.7188(5) 0.2314(4) 0.057(3) Uani 1 1 d .
H14M H 1.1472 0.7561 0.2026 0.068 Uiso 1 1 calc R
C144 C 1.0023(8) 0.5566(6) 0.2951(5) 0.070(3) Uani 1 1 d .
C145 C 0.9467(10) 0.5531(8) 0.3577(5) 0.103(5) Uani 1 1 d .
H14B H 0.9099 0.5985 0.3675 0.155 Uiso 1 1 calc R
H14C H 0.9938 0.5418 0.3810 0.155 Uiso 1 1 calc R
H14D H 0.9000 0.5166 0.3657 0.155 Uiso 1 1 calc R
C146 C 1.0603(9) 0.4847(7) 0.2762(7) 0.105(5) Uani 1 1 d .
H14E H 1.0135 0.4484 0.2840 0.157 Uiso 1 1 calc R
H14F H 1.1093 0.4719 0.2981 0.157 Uiso 1 1 calc R
H14G H 1.0945 0.4889 0.2349 0.157 Uiso 1 1 calc R
C147 C 0.9293(10) 0.5743(7) 0.2592(6) 0.102(5) Uani 1 1 d .
H14H H 0.8921 0.6195 0.2694 0.153 Uiso 1 1 calc R
H14I H 0.8829 0.5377 0.2669 0.153 Uiso 1 1 calc R
H14J H 0.9655 0.5772 0.2181 0.153 Uiso 1 1 calc R
C148 C 1.3785(8) 0.7449(5) 0.2792(5) 0.049(3) Uani 1 1 d .
C149 C 1.3578(8) 0.7476(5) 0.3378(5) 0.056(3) Uani 1 1 d .
H14N H 1.2941 0.7662 0.3590 0.067 Uiso 1 1 calc R
C150 C 1.4277(9) 0.7238(5) 0.3662(5) 0.057(3) Uani 1 1 d .
H15K H 1.4105 0.7253 0.4069 0.069 Uiso 1 1 calc R
C151 C 1.5213(9) 0.6979(5) 0.3379(5) 0.058(3) Uani 1 1 d .
C152 C 1.5432(7) 0.6954(5) 0.2781(5) 0.054(3) Uani 1 1 d .
H15L H 1.6066 0.6764 0.2567 0.065 Uiso 1 1 calc R
C153 C 1.4715(8) 0.7208(5) 0.2499(4) 0.049(3) Uani 1 1 d .
H15M H 1.4882 0.7212 0.2090 0.059 Uiso 1 1 calc R
C154 C 1.6047(9) 0.6705(7) 0.3683(6) 0.075(4) Uani 1 1 d .
C155 C 1.6942(10) 0.7137(7) 0.3410(6) 0.105(5) Uani 1 1 d .
H15B H 1.7480 0.6973 0.3585 0.157 Uiso 1 1 calc R
H15C H 1.6745 0.7633 0.3476 0.157 Uiso 1 1 calc R
H15D H 1.7171 0.7080 0.2994 0.157 Uiso 1 1 calc R
C156 C 1.5691(11) 0.6796(10) 0.4337(6) 0.131(6) Uani 1 1 d .
H15E H 1.6229 0.6626 0.4512 0.196 Uiso 1 1 calc R
H15F H 1.5115 0.6526 0.4513 0.196 Uiso 1 1 calc R
H15G H 1.5505 0.7293 0.4402 0.196 Uiso 1 1 calc R
C157 C 1.6402(10) 0.5952(7) 0.3559(6) 0.102(4) Uani 1 1 d .
H15H H 1.6934 0.5794 0.3741 0.153 Uiso 1 1 calc R
H15I H 1.6654 0.5917 0.3140 0.153 Uiso 1 1 calc R
H15J H 1.5848 0.5656 0.3714 0.153 Uiso 1 1 calc R

loop_
_atom_site_aniso_label
_atom_site_aniso_U_11
_atom_site_aniso_U_22
_atom_site_aniso_U_33
_atom_site_aniso_U_23
_atom_site_aniso_U_13
_atom_site_aniso_U_12
C1 0.058(8) 0.071(11) 0.104(13) -0.011(11) -0.020(9) -0.008(8)
C2 0.078(9) 0.036(8) 0.137(15) 0.017(9) -0.043(10) 0.011(6)
C3 0.090(10) 0.072(11) 0.073(11) 0.018(9) -0.012(8) -0.016(9)
C4 0.054(8) 0.053(9) 0.109(14) 0.011(10) -0.020(8) -0.013(7)
C5 0.070(9) 0.074(11) 0.096(13) 0.010(9) 0.004(8) -0.021(8)
C6 0.061(9) 0.064(10) 0.104(13) 0.020(9) -0.012(8) -0.029(8)
C7 0.091(10) 0.099(14) 0.068(12) 0.042(12) 0.011(8) -0.029(8)
N8 0.149(11) 0.046(8) 0.096(12) -0.016(7) -0.006(8) -0.026(7)
C9 0.137(14) 0.18(2) 0.087(14) -0.016(16) 0.007(11) -0.067(13)
C10 0.29(3) 0.107(15) 0.072(12) 0.031(13) 0.026(13) -0.083(16)
C11 0.24(2) 0.090(14) 0.086(16) 0.008(11) 0.014(12) -0.075(13)
C12 0.122(12) 0.121(14) 0.067(12) 0.007(11) 0.004(9) -0.043(10)
C13 0.23(3) 0.113(18) 0.098(16) -0.078(16) 0.067(16) -0.079(18)
C14 0.198(19) 0.147(18) 0.070(12) -0.001(12) 0.034(12) -0.098(15)
C15 0.28(3) 0.19(2) 0.068(13) -0.076(14) 0.071(15) -0.14(2)
C16 0.36(5) 0.27(5) 0.24(5) 0.25(5) 0.26(5) 0.22(5)
C17 0.26(3) 0.11(2) 0.21(3) 0.049(19) -0.02(2) -0.03(2)
C18 0.23(3) 0.087(17) 0.16(2) -0.009(15) 0.103(18) 0.007(17)
O19 0.53(4) 0.085(9) 0.134(12) -0.036(9) 0.095(16) -0.015(15)
C23 0.183(18) 0.102(13) 0.140(16) 0.007(12) -0.040(14) -0.059(12)
C24 0.090(11) 0.097(12) 0.169(18) -0.030(12) -0.052(12) -0.010(9)
C25 0.103(12) 0.095(12) 0.167(18) -0.029(11) -0.046(12) 0.024(9)
C26 0.128(16) 0.161(17) 0.130(16) -0.012(14) -0.021(13) -0.034(13)
C27 0.112(16) 0.15(2) 0.20(2) 0.008(16) -0.026(15) -0.035(14)
C28 0.091(12) 0.122(16) 0.22(2) -0.018(14) -0.035(12) -0.007(11)
C29 0.102(11) 0.101(13) 0.122(13) -0.011(9) -0.034(9) -0.021(9)
C30 0.100(10) 0.095(11) 0.066(9) -0.018(7) -0.029(7) -0.002(8)
C31 0.118(12) 0.091(11) 0.056(9) -0.027(7) -0.020(7) 0.013(9)
C32 0.094(10) 0.100(12) 0.056(8) 0.002(7) -0.026(7) 0.003(8)
C33 0.096(10) 0.076(10) 0.068(9) 0.004(7) -0.014(7) 0.009(7)
C34 0.098(10) 0.084(11) 0.085(10) -0.006(8) -0.025(8) 0.019(8)
C35 0.104(12) 0.078(10) 0.102(11) -0.013(8) -0.033(10) 0.001(9)
O36 0.094(7) 0.081(6) 0.093(8) -0.009(6) -0.040(6) -0.004(5)
C37 0.072(8) 0.073(10) 0.056(10) 0.022(9) -0.023(7) -0.017(7)
C38 0.055(7) 0.066(9) 0.055(9) -0.001(7) -0.018(6) -0.008(6)
C39 0.067(8) 0.041(8) 0.066(10) -0.004(7) -0.020(6) 0.008(6)
C40 0.061(8) 0.064(9) 0.073(11) 0.026(9) -0.018(7) -0.021(7)
C41 0.127(12) 0.074(10) 0.060(11) 0.017(8) -0.003(8) 0.024(8)
C42 0.167(14) 0.062(10) 0.067(12) 0.002(8) -0.019(9) 0.038(10)
C43 0.060(8) 0.077(10) 0.070(11) -0.009(9) -0.017(7) -0.020(7)
N44 0.107(9) 0.104(10) 0.072(10) 0.014(7) -0.021(7) -0.046(7)
C45 0.082(9) 0.113(12) 0.074(11) -0.004(10) 0.000(8) -0.018(8)
C46 0.102(10) 0.109(12) 0.063(10) -0.031(11) -0.020(8) -0.006(9)
C47 0.115(11) 0.104(13) 0.051(11) 0.008(9) 0.004(8) -0.004(9)
C48 0.063(8) 0.099(10) 0.072(11) 0.024(9) -0.014(7) -0.033(7)
O55 0.243(18) 0.255(18) 0.32(2) -0.196(17) 0.163(16) -0.180(16)
C56 0.34(3) 0.22(3) 0.18(2) -0.031(18) -0.04(2) -0.23(3)
C57 0.45(5) 0.24(3) 0.13(2) -0.02(2) -0.11(3) -0.11(3)
C58 0.22(3) 0.17(2) 0.18(2) 0.049(18) -0.08(2) -0.06(2)
C59 0.18(2) 0.082(13) 0.23(3) 0.037(15) -0.12(2) -0.011(13)
C60 0.127(15) 0.063(10) 0.22(2) 0.019(12) -0.102(15) -0.015(10)
C61 0.092(15) 0.114(14) 0.28(3) -0.016(17) -0.095(18) -0.003(11)
C62 0.056(11) 0.24(3) 0.26(3) -0.15(2) -0.037(15) 0.019(13)
C63 0.19(2) 0.14(2) 0.28(3) 0.018(19) -0.13(2) -0.064(18)
C64 0.071(10) 0.093(14) 0.32(3) -0.004(15) -0.041(13) -0.024(10)
C65 0.076(10) 0.149(16) 0.123(13) -0.019(10) -0.045(9) 0.000(10)
C66 0.079(9) 0.086(11) 0.089(10) 0.000(8) -0.019(7) -0.001(8)
C67 0.084(9) 0.081(10) 0.049(8) -0.006(6) -0.011(6) 0.003(7)
C68 0.083(9) 0.101(12) 0.085(10) -0.008(8) -0.030(7) 0.005(8)
C69 0.079(8) 0.047(8) 0.048(7) -0.004(5) -0.008(6) 0.006(6)
C70 0.075(8) 0.094(10) 0.042(7) 0.000(6) -0.014(6) -0.008(7)
C71 0.107(11) 0.086(10) 0.073(9) 0.003(7) -0.039(9) 0.021(9)
O72 0.078(6) 0.084(6) 0.070(7) -0.005(5) -0.032(5) 0.023(5)
C73 0.058(7) 0.060(8) 0.057(8) 0.006(6) -0.032(6) -0.005(7)
C74 0.038(8) 0.073(9) 0.060(8) 0.015(6) -0.011(6) 0.001(7)
C75 0.071(10) 0.068(9) 0.040(7) 0.017(6) -0.021(6) -0.002(7)
C76 0.069(8) 0.048(8) 0.074(9) -0.006(7) -0.001(6) 0.018(8)
C77 0.055(10) 0.072(10) 0.088(10) 0.009(7) 0.009(7) -0.025(9)
C78 0.080(11) 0.058(9) 0.069(8) -0.005(7) -0.007(7) -0.015(7)
C79 0.052(7) 0.061(9) 0.080(9) 0.018(7) -0.018(6) -0.009(8)
O80 0.095(7) 0.048(6) 0.179(10) -0.010(6) 0.020(6) 0.012(5)
C89 0.098(9) 0.070(9) 0.099(10) 0.009(8) -0.040(8) -0.001(7)
O90 0.088(6) 0.065(6) 0.061(5) 0.013(5) -0.021(4) 0.013(5)
C91 0.052(7) 0.044(8) 0.059(9) 0.003(7) -0.020(6) 0.018(6)
C92 0.057(7) 0.072(9) 0.043(7) 0.002(7) -0.013(5) 0.005(7)
C93 0.094(9) 0.059(9) 0.038(8) 0.012(6) -0.035(7) -0.006(7)
C94 0.071(8) 0.075(9) 0.020(7) 0.004(7) -0.013(6) -0.014(7)
C95 0.066(8) 0.086(10) 0.041(8) -0.014(8) 0.000(6) 0.016(8)
C96 0.060(7) 0.067(10) 0.050(9) 0.002(6) -0.003(7) 0.002(7)
C97 0.052(7) 0.063(8) 0.056(8) -0.011(6) -0.014(6) 0.025(7)
C98 0.061(8) 0.052(8) 0.063(9) 0.001(7) -0.025(7) -0.001(7)
C99 0.063(8) 0.059(8) 0.071(9) -0.012(7) -0.035(7) 0.025(6)
C100 0.056(7) 0.069(9) 0.103(11) -0.050(7) -0.024(8) 0.032(7)
C101 0.067(8) 0.078(9) 0.034(7) 0.000(6) -0.017(6) -0.010(7)
C102 0.036(6) 0.059(7) 0.066(9) 0.010(7) -0.024(6) 0.012(5)
C103 0.059(8) 0.044(7) 0.061(8) -0.002(6) -0.008(7) 0.004(6)
C104 0.070(9) 0.122(12) 0.056(9) -0.006(8) -0.025(7) 0.005(8)
C105 0.104(11) 0.128(12) 0.099(12) -0.020(10) -0.047(9) 0.001(9)
C106 0.080(11) 0.183(17) 0.114(13) -0.021(11) -0.039(10) 0.030(10)
C107 0.218(18) 0.110(12) 0.096(12) 0.064(10) -0.093(12) -0.024(12)
C108 0.045(7) 0.056(8) 0.052(7) 0.004(6) -0.022(6) 0.003(6)
C109 0.056(7) 0.059(8) 0.054(8) 0.003(6) -0.017(6) 0.008(7)
C110 0.064(8) 0.060(8) 0.072(8) 0.008(6) -0.024(7) -0.021(7)
C111 0.057(8) 0.065(8) 0.045(7) 0.006(6) -0.019(6) -0.002(6)
C112 0.080(9) 0.056(8) 0.087(9) -0.002(7) -0.037(7) -0.001(7)
C113 0.071(8) 0.039(7) 0.067(8) 0.008(6) -0.021(7) -0.008(6)
C114 0.050(7) 0.058(7) 0.064(8) -0.010(7) -0.011(6) 0.004(6)
C115 0.135(12) 0.076(9) 0.075(9) 0.023(8) -0.027(8) -0.011(8)
C116 0.124(11) 0.092(10) 0.075(10) 0.005(8) -0.017(8) -0.023(8)
C117 0.072(9) 0.104(10) 0.110(11) 0.028(8) -0.019(8) -0.014(8)
C118 0.062(9) 0.058(8) 0.054(8) -0.016(7) -0.039(7) 0.028(7)
C119 0.068(8) 0.072(9) 0.030(8) 0.014(7) -0.010(7) 0.015(6)
C120 0.092(10) 0.064(9) 0.084(12) 0.004(8) -0.031(9) -0.015(8)
C121 0.093(10) 0.075(9) 0.042(8) 0.001(8) -0.036(8) 0.045(8)
C122 0.063(8) 0.062(8) 0.067(10) -0.007(7) -0.009(7) 0.013(6)
C123 0.052(7) 0.078(8) 0.056(9) -0.003(6) -0.011(6) -0.003(7)
C124 0.087(11) 0.134(13) 0.054(10) 0.015(9) 0.000(7) 0.034(9)
C125 0.108(15) 0.39(4) 0.092(14) -0.027(17) 0.001(10) 0.050(18)
C126 0.56(6) 0.60(6) 0.066(13) -0.14(2) 0.09(2) -0.49(5)
C127 0.177(17) 0.188(19) 0.061(10) 0.030(11) -0.025(10) -0.035(14)
C128 0.054(7) 0.056(8) 0.050(8) 0.023(8) -0.013(6) -0.012(6)
C129 0.077(8) 0.038(8) 0.070(10) 0.006(7) -0.037(7) 0.003(6)
C130 0.071(7) 0.052(8) 0.045(9) 0.004(7) -0.022(6) 0.006(6)
C131 0.061(7) 0.089(11) 0.038(8) 0.022(9) -0.012(6) 0.012(7)
C132 0.088(9) 0.055(9) 0.059(10) 0.012(8) -0.020(7) 0.000(6)
C133 0.068(7) 0.068(9) 0.054(9) -0.021(7) -0.018(7) 0.018(6)
C134 0.082(8) 0.072(9) 0.065(10) 0.001(7) -0.025(7) 0.008(7)
C135 0.208(19) 0.155(16) 0.058(10) 0.046(10) 0.038(11) 0.080(15)
C136 0.100(12) 0.29(2) 0.068(11) -0.024(12) -0.031(9) 0.009(13)
C137 0.32(3) 0.24(2) 0.055(11) 0.019(12) -0.010(13) -0.20(2)
C138 0.049(7) 0.039(7) 0.066(8) 0.017(6) -0.023(6) 0.003(6)
C139 0.051(7) 0.059(8) 0.063(8) -0.012(7) -0.013(6) -0.011(6)
C140 0.078(9) 0.068(9) 0.056(8) -0.006(6) -0.020(7) 0.018(8)
C141 0.050(7) 0.067(8) 0.054(7) -0.019(7) -0.015(6) 0.006(6)
C142 0.069(8) 0.081(9) 0.075(9) 0.017(8) -0.040(7) -0.012(8)
C143 0.063(8) 0.050(7) 0.058(7) 0.006(6) -0.026(7) 0.013(6)
C144 0.051(7) 0.072(9) 0.085(10) 0.004(7) -0.019(7) -0.003(7)
C145 0.106(10) 0.141(13) 0.070(10) 0.007(8) -0.024(8) -0.055(9)
C146 0.076(9) 0.078(10) 0.164(14) 0.049(9) -0.051(9) -0.027(8)
C147 0.102(10) 0.078(9) 0.142(13) 0.011(9) -0.054(10) -0.041(8)
C148 0.058(8) 0.043(7) 0.048(8) 0.015(6) -0.025(7) 0.002(6)
C149 0.054(7) 0.052(7) 0.055(9) -0.001(6) -0.005(7) -0.004(6)
C150 0.059(8) 0.060(7) 0.054(7) 0.011(6) -0.024(7) 0.000(6)
C151 0.059(9) 0.052(7) 0.067(10) -0.007(6) -0.026(7) 0.001(6)
C152 0.037(6) 0.063(8) 0.063(9) -0.011(6) -0.017(6) 0.011(5)
C153 0.055(8) 0.047(7) 0.036(6) 0.000(5) -0.006(6) 0.011(6)
C154 0.067(8) 0.075(9) 0.092(11) 0.010(7) -0.043(7) 0.004(7)
C155 0.102(11) 0.101(11) 0.126(12) -0.010(9) -0.056(9) -0.001(9)
C156 0.093(11) 0.22(2) 0.074(11) -0.011(11) -0.034(8) 0.033(11)
C157 0.101(10) 0.094(12) 0.125(12) 0.002(9) -0.066(9) 0.021(8)

loop_
_atom_type_symbol
_atom_type_description
_atom_type_scat_dispersion_real
_atom_type_scat_dispersion_imag
_atom_type_scat_source
C C 0.0181 0.0091 'International Tables Vol C Tables 4.2.6.8 and 6.1.1.4'
H H 0.0000 0.0000 'International Tables Vol C Tables 4.2.6.8 and 6.1.1.4'
N N 0.0311 0.0180 'International Tables Vol C Tables 4.2.6.8 and 6.1.1.4'
O O 0.0492 0.0322 'International Tables Vol C Tables 4.2.6.8 and 6.1.1.4'

loop_
_geom_angle_atom_site_label_1
_geom_angle_atom_site_label_2
_geom_angle_atom_site_label_3
_geom_angle
C6 C1 O36 116.2(14)
C6 C1 C2 116.9(15)
O36 C1 C2 126.9(15)
C3 C2 C1 122.2(14)
C3 C2 H2A 118.9
C1 C2 H2A 118.9
C4 C3 C2 120.7(13)
C4 C3 H3A 119.6
C2 C3 H3A 119.7
C3 C4 C5 118.7(14)
C3 C4 C7 123.3(14)
C5 C4 C7 117.9(15)
C6 C5 C4 118.4(13)
C6 C5 H5A 120.8
C4 C5 H5A 120.8
C1 C6 C5 123.1(13)
C1 C6 H6A 118.5
C5 C6 H6A 118.4
N8 C7 C12 121.9(15)
N8 C7 C4 118.0(13)
C12 C7 C4 119.9(17)
C9 N8 C7 120.7(15)
N8 C9 C10 120.2(19)
N8 C9 C13 114.2(18)
C10 C9 C13 125(2)
C11 C10 C9 116.9(19)
C11 C10 H10A 121.5
C9 C10 H10A 121.5
C10 C11 C12 121.9(17)
C10 C11 H11A 119.0
C12 C11 H11A 119.0
C11 C12 C7 118.1(16)
C11 C12 H12A 121.0
C7 C12 H12A 120.9
C18 C13 C14 119(2)
C18 C13 C9 121(3)
C14 C13 C9 121(3)
C13 C14 C15 116(2)
C13 C14 H14A 121.8
C15 C14 H14A 121.9
C16 C15 C14 120(4)
C16 C15 H15A 119.7
C14 C15 H15A 120.0
C15 C16 C17 128(6)
C15 C16 O19 106(6)
C17 C16 O19 125(3)
C16 C17 C18 108(4)
C16 C17 H17A 125.7
C18 C17 H17A 125.9
C13 C18 C17 127(3)
C13 C18 H18A 116.4
C17 C18 H18A 116.4
C20 O19 C16 141(3)
O19 C20 C21 97(2)
O19 C20 H20A 112.6
C21 C20 H20A 112.4
O19 C20 H20B 112.0
C21 C20 H20B 112.2
H20A C20 H20B 109.9
C22 C21 C20 100(2)
C22 C21 H21A 111.6
C20 C21 H21A 111.7
C22 C21 H21B 111.8
C20 C21 H21B 111.8
H21A C21 H21B 109.5
C23 C22 C21 101.7(18)
C23 C22 H22A 111.4
C21 C22 H22A 111.4
C23 C22 H22B 111.5
C21 C22 H22B 111.5
H22A C22 H22B 109.3
C24 C23 C22 127.7(18)
C24 C23 H23A 105.4
C22 C23 H23A 105.4
C24 C23 H23B 105.4
C22 C23 H23B 105.3
H23A C23 H23B 106.0
C23 C24 C25 117.7(15)
C23 C24 H24A 107.8
C25 C24 H24A 107.9
C23 C24 H24B 107.9
C25 C24 H24B 107.9
H24A C24 H24B 107.2
C24 C25 C26 115.8(14)
C24 C25 H25A 108.4
C26 C25 H25A 108.3
C24 C25 H25B 108.3
C26 C25 H25B 108.3
H25A C25 H25B 107.4
C27 C26 C25 112.0(17)
C27 C26 H26A 109.2
C25 C26 H26A 109.2
C27 C26 H26B 109.2
C25 C26 H26B 109.2
H26A C26 H26B 107.9
C28 C27 C26 120.1(16)
C28 C27 H27A 107.3
C26 C27 H27A 107.3
C28 C27 H27B 107.3
C26 C27 H27B 107.3
H27A C27 H27B 106.9
C27 C28 C29 114.0(16)
C27 C28 H28A 108.8
C29 C28 H28A 108.8
C27 C28 H28B 108.7
C29 C28 H28B 108.8
H28A C28 H28B 107.7
C30 C29 C28 112.9(13)
C30 C29 H29A 109.0
C28 C29 H29A 109.0
C30 C29 H29B 109.0
C28 C29 H29B 109.0
H29A C29 H29B 107.8
C29 C30 C31 112.6(12)
C29 C30 H30A 109.1
C31 C30 H30A 109.1
C29 C30 H30B 109.1
C31 C30 H30B 109.1
H30A C30 H30B 107.8
C32 C31 C30 113.3(12)
C32 C31 H31A 108.9
C30 C31 H31A 108.9
C32 C31 H31B 108.9
C30 C31 H31B 108.9
H31A C31 H31B 107.7
C31 C32 C33 112.9(11)
C31 C32 H32A 109.0
C33 C32 H32A 109.0
C31 C32 H32B 109.0
C33 C32 H32B 109.0
H32A C32 H32B 107.8
C34 C33 C32 111.7(11)
C34 C33 H33A 109.3
C32 C33 H33A 109.3
C34 C33 H33B 109.3
C32 C33 H33B 109.3
H33A C33 H33B 107.9
C35 C34 C33 110.9(11)
C35 C34 H34A 109.5
C33 C34 H34A 109.5
C35 C34 H34B 109.4
C33 C34 H34B 109.4
H34A C34 H34B 108.0
O36 C35 C34 112.3(10)
O36 C35 H35A 109.1
C34 C35 H35A 109.1
O36 C35 H35B 109.2
C34 C35 H35B 109.1
H35A C35 H35B 107.9
C1 O36 C35 118.3(10)
C38 C37 C42 120.4(12)
C38 C37 O72 123.6(13)
C42 C37 O72 115.8(12)
C37 C38 C39 119.5(12)
C37 C38 H38A 120.3
C39 C38 H38A 120.2
C40 C39 C38 122.9(11)
C40 C39 H39A 118.6
C38 C39 H39A 118.6
C39 C40 C41 116.8(12)
C39 C40 C43 124.7(12)
C41 C40 C43 118.5(13)
C40 C41 C42 122.0(13)
C40 C41 H41A 119.0
C42 C41 H41A 119.0
C37 C42 C41 118.1(12)
C37 C42 H42A 121.0
C41 C42 H42A 120.9
N44 C43 C48 122.7(12)
N44 C43 C40 116.0(12)
C48 C43 C40 121.3(13)
C43 N44 C45 121.4(11)
N44 C45 C46 118.5(12)
N44 C45 C49 117.4(14)
C46 C45 C49 123.6(15)
C47 C46 C45 118.0(13)
C47 C46 H46A 121.0
C45 C46 H46A 121.0
C46 C47 C48 123.3(13)
C46 C47 H47A 118.3
C48 C47 H47A 118.3
C43 C48 C47 115.7(13)
C43 C48 H48A 122.2
C47 C48 H48A 122.1
C50 C49 C54 120.0
C50 C49 C45 126.0(13)
C54 C49 C45 114.0(13)
C51 C50 C49 120.0
C51 C50 H50A 120.0
C49 C50 H50A 120.0
C50 C51 C52 120.0
C50 C51 H51A 120.0
C52 C51 H51A 120.0
C53 C52 C51 120.0
C53 C52 O55 136.6(16)
C51 C52 O55 100.2(17)
C52 C53 C54 120.0
C52 C53 H53A 120.0
C54 C53 H53A 120.0
C53 C54 C49 120.0
C53 C54 H54A 120.0
C49 C54 H54A 120.0
C52 O55 C56 130.7(19)
C57 C56 O55 106(3)
C57 C56 H56A 110.5
O55 C56 H56A 110.5
C57 C56 H56B 110.6
O55 C56 H56B 110.6
H56A C56 H56B 108.7
C56 C57 C58 110.0(19)
C56 C57 H57A 109.6
C58 C57 H57A 109.6
C56 C57 H57B 109.7
C58 C57 H57B 109.7
H57A C57 H57B 108.2
C59 C58 C57 122(3)
C59 C58 H58A 107.0
C57 C58 H58A 106.9
C59 C58 H58B 106.8
C57 C58 H58B 106.9
H58A C58 H58B 106.7
C58 C59 C60 114.8(17)
C58 C59 H59A 108.5
C60 C59 H59A 108.6
C58 C59 H59B 108.6
C60 C59 H59B 108.6
H59A C59 H59B 107.5
C61 C60 C59 113.4(17)
C61 C60 H60A 108.9
C59 C60 H60A 108.9
C61 C60 H60B 108.9
C59 C60 H60B 108.9
H60A C60 H60B 107.7
C60 C61 C62 107.1(16)
C60 C61 H61A 110.3
C62 C61 H61A 110.3
C60 C61 H61B 110.3
C62 C61 H61B 110.3
H61A C61 H61B 108.5
C61 C62 C63 120(2)
C61 C62 H62A 107.3
C63 C62 H62A 107.3
C61 C62 H62B 107.3
C63 C62 H62B 107.3
H62A C62 H62B 106.9
C64 C63 C62 113(2)
C64 C63 H63A 109.0
C62 C63 H63A 108.9
C64 C63 H63B 108.9
C62 C63 H63B 108.9
H63A C63 H63B 107.7
C63 C64 C65 109.2(16)
C63 C64 H64A 109.9
C65 C64 H64A 109.8
C63 C64 H64B 109.8
C65 C64 H64B 109.8
H64A C64 H64B 108.3
C66 C65 C64 114.3(13)
C66 C65 H65A 108.7
C64 C65 H65A 108.7
C66 C65 H65B 108.7
C64 C65 H65B 108.7
H65A C65 H65B 107.6
C67 C66 C65 113.5(11)
C67 C66 H66A 108.9
C65 C66 H66A 108.9
C67 C66 H66B 108.9
C65 C66 H66B 108.9
H66A C66 H66B 107.7
C68 C67 C66 112.9(11)
C68 C67 H67A 109.0
C66 C67 H67A 109.0
C68 C67 H67B 109.0
C66 C67 H67B 109.0
H67A C67 H67B 107.8
C69 C68 C67 113.2(11)
C69 C68 H68A 108.9
C67 C68 H68A 108.9
C69 C68 H68B 108.9
C67 C68 H68B 108.9
H68A C68 H68B 107.7
C68 C69 C70 111.8(10)
C68 C69 H69A 109.3
C70 C69 H69A 109.2
C68 C69 H69B 109.3
C70 C69 H69B 109.3
H69A C69 H69B 107.9
C71 C70 C69 116.3(10)
C71 C70 H70A 108.2
C69 C70 H70A 108.2
C71 C70 H70B 108.2
C69 C70 H70B 108.2
H70A C70 H70B 107.4
O72 C71 C70 111.8(10)
O72 C71 H71A 109.3
C70 C71 H71A 109.3
O72 C71 H71B 109.3
C70 C71 H71B 109.3
H71A C71 H71B 107.9
C37 O72 C71 118.9(9)
C128 C73 C138 106.9(8)
C128 C73 C74 114.3(9)
C138 C73 C74 110.9(9)
C128 C73 C148 109.3(9)
C138 C73 C148 108.6(8)
C74 C73 C148 106.8(8)
C79 C74 C75 120.3(11)
C79 C74 C73 117.3(10)
C75 C74 C73 122.3(11)
C74 C75 C76 118.7(11)
C74 C75 H75A 120.7
C76 C75 H75A 120.6
C77 C76 C75 123.1(11)
C77 C76 H76A 118.5
C75 C76 H76A 118.5
C76 C77 O80 125.6(12)
C76 C77 C78 117.2(12)
O80 C77 C78 117.1(12)
C77 C78 C79 121.4(11)
C77 C78 H78A 119.3
C79 C78 H78A 119.3
C74 C79 C78 119.2(10)
C74 C79 H79A 120.4
C78 C79 H79A 120.4
C77 O80 C81 114.8(12)
O80 C81 C82 110.3(5)
O80 C81 H81A 109.5
C82 C81 H81A 109.5
O80 C81 H81B 109.6
C82 C81 H81B 109.7
H81A C81 H81B 108.1
C81 C82 C83 110.1(5)
C81 C82 H82A 109.6
C83 C82 H82A 109.6
C81 C82 H82B 109.7
C83 C82 H82B 109.7
H82A C82 H82B 108.1
N84 C83 C82 109.9(6)
N84 C83 H83A 109.6
C82 C83 H83A 109.7
N84 C83 H83B 109.8
C82 C83 H83B 109.7
H83A C83 H83B 108.2
N85 N84 C83 110.5(11)
N85 N84 C88 108.7(16)
C83 N84 C88 140.1(18)
N86 N85 N84 96.8(13)
N85 N86 C87 122.0(14)
C88 C87 N86 99.7(14)
C88 C87 C89 137.7(13)
N86 C87 C89 122.6(14)
C87 C88 N84 112.4(18)
C87 C88 H88A 123.7
N84 C88 H88A 123.8
O90 C89 C87 110.0(11)
O90 C89 H89A 109.7
C87 C89 H89A 109.7
O90 C89 H89B 109.7
C87 C89 H89B 109.7
H89A C89 H89B 108.2
C91 O90 C89 118.0(9)
C96 C91 O90 126.0(10)
C96 C91 C92 120.6(10)
O90 C91 C92 113.3(10)
C93 C92 C91 117.1(10)
C93 C92 H92A 121.5
C91 C92 H92A 121.4
C94 C93 C92 124.0(10)
C94 C93 H93A 118.0
C92 C93 H93A 118.0
C93 C94 C95 116.6(11)
C93 C94 C97 120.0(10)
C95 C94 C97 123.4(11)
C94 C95 C96 123.0(10)
C94 C95 H95A 118.5
C96 C95 H95A 118.5
C91 C96 C95 118.2(10)
C91 C96 H96A 120.9
C95 C96 H96A 120.9
C98 C97 C108 109.8(9)
C98 C97 C118 108.5(9)
C108 C97 C118 113.6(9)
C98 C97 C94 109.8(9)
C108 C97 C94 105.8(8)
C118 C97 C94 109.3(9)
C99 C98 C103 112.7(10)
C99 C98 C97 126.7(11)
C103 C98 C97 120.2(11)
C100 C99 C98 124.5(10)
C100 C99 H99A 117.8
C98 C99 H99A 117.8
C99 C100 C101 122.7(11)
C99 C100 H10K 118.6
C101 C100 H10K 118.6
C100 C101 C102 114.4(10)
C100 C101 C104 125.9(12)
C102 C101 C104 119.7(11)
C103 C102 C101 120.0(10)
C103 C102 H10L 120.0
C101 C102 H10L 120.0
C102 C103 C98 125.3(11)
C102 C103 H10M 117.4
C98 C103 H10M 117.3
C106 C104 C105 111.0(12)
C106 C104 C101 111.6(10)
C105 C104 C101 112.7(11)
C106 C104 C107 110.6(13)
C105 C104 C107 103.8(11)
C101 C104 C107 106.8(10)
C104 C105 H10B 109.5
C104 C105 H10C 109.5
H10B C105 H10C 109.5
C104 C105 H10D 109.5
H10B C105 H10D 109.5
H10C C105 H10D 109.5
C104 C106 H10E 109.5
C104 C106 H10F 109.5
H10E C106 H10F 109.5
C104 C106 H10G 109.5
H10E C106 H10G 109.5
H10F C106 H10G 109.5
C104 C107 H10H 109.5
C104 C107 H10I 109.5
H10H C107 H10I 109.5
C104 C107 H10J 109.5
H10H C107 H10J 109.5
H10I C107 H10J 109.5
C113 C108 C109 113.9(10)
C113 C108 C97 121.9(9)
C109 C108 C97 124.2(10)
C110 C109 C108 122.8(10)
C110 C109 H10N 118.6
C108 C109 H10N 118.6
C111 C110 C109 124.3(11)
C111 C110 H11K 117.8
C109 C110 H11K 117.8
C110 C111 C112 113.5(10)
C110 C111 C114 125.2(10)
C112 C111 C114 121.3(10)
C113 C112 C111 121.9(11)
C113 C112 H11L 119.0
C111 C112 H11L 119.1
C112 C113 C108 123.6(10)
C112 C113 H11M 118.2
C108 C113 H11M 118.2
C116 C114 C111 109.6(9)
C116 C114 C117 112.3(11)
C111 C114 C117 108.1(9)
C116 C114 C115 106.7(10)
C111 C114 C115 112.1(10)
C117 C114 C115 108.0(10)
C114 C115 H11B 109.5
C114 C115 H11C 109.5
H11B C115 H11C 109.5
C114 C115 H11D 109.4
H11B C115 H11D 109.5
H11C C115 H11D 109.5
C114 C116 H11E 109.5
C114 C116 H11F 109.5
H11E C116 H11F 109.5
C114 C116 H11G 109.5
H11E C116 H11G 109.5
H11F C116 H11G 109.5
C114 C117 H11H 109.5
C114 C117 H11I 109.5
H11H C117 H11I 109.5
C114 C117 H11J 109.5
H11H C117 H11J 109.5
H11I C117 H11J 109.5
C119 C118 C123 118.9(11)
C119 C118 C97 121.2(12)
C123 C118 C97 119.8(11)
C118 C119 C120 123.1(11)
C118 C119 H11N 118.5
C120 C119 H11N 118.5
C119 C120 C121 120.2(11)
C119 C120 H12K 119.9
C121 C120 H12K 119.9
C122 C121 C120 116.2(11)
C122 C121 C124 117.7(14)
C120 C121 C124 126.2(14)
C121 C122 C123 122.0(11)
C121 C122 H12L 119.0
C123 C122 H12L 119.0
C118 C123 C122 119.5(11)
C118 C123 H12M 120.3
C122 C123 H12M 120.2
C126 C124 C127 108.4(19)
C126 C124 C125 116(2)
C127 C124 C125 100.9(16)
C126 C124 C121 109.8(14)
C127 C124 C121 111.1(12)
C125 C124 C121 110.2(12)
C124 C125 H12B 109.4
C124 C125 H12C 109.5
H12B C125 H12C 109.5
C124 C125 H12D 109.5
H12B C125 H12D 109.5
H12C C125 H12D 109.5
C124 C126 H12E 109.5
C124 C126 H12F 109.5
H12E C126 H12F 109.5
C124 C126 H12G 109.4
H12E C126 H12G 109.5
H12F C126 H12G 109.5
C124 C127 H12H 109.4
C124 C127 H12I 109.5
H12H C127 H12I 109.5
C124 C127 H12J 109.5
H12H C127 H12J 109.5
H12I C127 H12J 109.5
C129 C128 C133 114.4(10)
C129 C128 C73 122.1(10)
C133 C128 C73 123.5(11)
C130 C129 C128 121.6(10)
C130 C129 H12N 119.2
C128 C129 H12N 119.2
C129 C130 C131 124.1(11)
C129 C130 H13J 118.0
C131 C130 H13J 118.0
C130 C131 C132 115.1(10)
C130 C131 C134 121.9(13)
C132 C131 C134 122.9(12)
C133 C132 C131 120.9(10)
C133 C132 H13K 119.5
C131 C132 H13K 119.6
C132 C133 C128 123.7(11)
C132 C133 H13L 118.2
C128 C133 H13L 118.2
C131 C134 C136 108.0(11)
C131 C134 C135 115.1(10)
C136 C134 C135 106.5(13)
C131 C134 C137 113.8(11)
C136 C134 C137 110.5(14)
C135 C134 C137 102.6(15)
C134 C135 H13A 109.5
C134 C135 H13B 109.5
H13A C135 H13B 109.5
C134 C135 H13C 109.5
H13A C135 H13C 109.5
H13B C135 H13C 109.5
C134 C136 H13D 109.5
C134 C136 H13E 109.4
H13D C136 H13E 109.5
C134 C136 H13F 109.5
H13D C136 H13F 109.5
H13E C136 H13F 109.5
C134 C137 H13G 109.5
C134 C137 H13H 109.5
H13G C137 H13H 109.5
C134 C137 H13I 109.5
H13G C137 H13I 109.5
H13H C137 H13I 109.5
C139 C138 C143 117.2(9)
C139 C138 C73 122.6(9)
C143 C138 C73 120.2(9)
C140 C139 C138 120.1(10)
C140 C139 H13M 120.0
C138 C139 H13M 120.0
C139 C140 C141 124.7(11)
C139 C140 H14K 117.6
C141 C140 H14K 117.6
C142 C141 C140 113.1(10)
C142 C141 C144 125.4(10)
C140 C141 C144 121.5(11)
C143 C142 C141 122.1(10)
C143 C142 H14L 119.0
C141 C142 H14L 119.0
C138 C143 C142 122.7(10)
C138 C143 H14M 118.6
C142 C143 H14M 118.7
C145 C144 C147 109.3(11)
C145 C144 C141 110.7(10)
C147 C144 C141 109.4(10)
C145 C144 C146 112.0(11)
C147 C144 C146 107.1(10)
C141 C144 C146 108.2(9)
C144 C145 H14B 109.5
C144 C145 H14C 109.4
H14B C145 H14C 109.5
C144 C145 H14D 109.5
H14B C145 H14D 109.5
H14C C145 H14D 109.5
C144 C146 H14E 109.5
C144 C146 H14F 109.5
H14E C146 H14F 109.5
C144 C146 H14G 109.5
H14E C146 H14G 109.5
H14F C146 H14G 109.5
C144 C147 H14H 109.5
C144 C147 H14I 109.5
H14H C147 H14I 109.5
C144 C147 H14J 109.5
H14H C147 H14J 109.5
H14I C147 H14J 109.5
C153 C148 C149 118.0(9)
C153 C148 C73 122.9(10)
C149 C148 C73 119.2(10)
C150 C149 C148 120.9(10)
C150 C149 H14N 119.6
C148 C149 H14N 119.6
C151 C150 C149 122.3(10)
C151 C150 H15K 118.9
C149 C150 H15K 118.8
C150 C151 C152 117.2(10)
C150 C151 C154 124.3(11)
C152 C151 C154 118.5(11)
C153 C152 C151 119.6(9)
C153 C152 H15L 120.2
C151 C152 H15L 120.2
C148 C153 C152 122.0(9)
C148 C153 H15M 119.0
C152 C153 H15M 119.0
C157 C154 C155 106.4(11)
C157 C154 C156 111.6(11)
C155 C154 C156 109.2(11)
C157 C154 C151 110.5(10)
C155 C154 C151 107.4(10)
C156 C154 C151 111.6(11)
C154 C155 H15B 109.5
C154 C155 H15C 109.5
H15B C155 H15C 109.5
C154 C155 H15D 109.5
H15B C155 H15D 109.5
H15C C155 H15D 109.5
C154 C156 H15E 109.5
C154 C156 H15F 109.5
H15E C156 H15F 109.5
C154 C156 H15G 109.5
H15E C156 H15G 109.5
H15F C156 H15G 109.5
C154 C157 H15H 109.5
C154 C157 H15I 109.5
H15H C157 H15I 109.5
C154 C157 H15J 109.5
H15H C157 H15J 109.5
H15I C157 H15J 109.5

loop_
_geom_bond_atom_site_label_1
_geom_bond_atom_site_label_2
_geom_bond_distance
C1 C6 1.366(17)
C1 O36 1.383(15)
C1 C2 1.392(17)
C2 C3 1.374(17)
C2 H2A 0.9500
C3 C4 1.369(16)
C3 H3A 0.9500
C4 C5 1.427(17)
C4 C7 1.476(19)
C5 C6 1.387(17)
C5 H5A 0.9500
C6 H6A 0.9500
C7 N8 1.325(17)
C7 C12 1.368(19)
N8 C9 1.311(19)
C9 C10 1.44(2)
C9 C13 1.49(3)
C10 C11 1.34(2)
C10 H10A 0.9500
C11 C12 1.36(2)
C11 H11A 0.9500
C12 H12A 0.9500
C13 C18 1.35(3)
C13 C14 1.41(3)
C14 C15 1.50(3)
C14 H14A 0.9500
C15 C16 1.27(4)
C15 H15A 0.9500
C16 C17 1.43(7)
C16 O19 1.53(7)
C17 C18 1.49(4)
C17 H17A 0.9500
C18 H18A 0.9500
O19 C20 1.436(5)
C20 C21 1.500(5)
C20 H20A 0.9900
C20 H20B 0.9900
C21 C22 1.500(5)
C21 H21A 0.9900
C21 H21B 0.9900
C22 C23 1.499(4)
C22 H22A 0.9900
C22 H22B 0.9900
C23 C24 1.48(2)
C23 H23A 0.9900
C23 H23B 0.9900
C24 C25 1.51(2)
C24 H24A 0.9900
C24 H24B 0.9900
C25 C26 1.58(2)
C25 H25A 0.9900
C25 H25B 0.9900
C26 C27 1.52(2)
C26 H26A 0.9900
C26 H26B 0.9900
C27 C28 1.42(2)
C27 H27A 0.9900
C27 H27B 0.9900
C28 C29 1.54(2)
C28 H28A 0.9900
C28 H28B 0.9900
C29 C30 1.485(17)
C29 H29A 0.9900
C29 H29B 0.9900
C30 C31 1.525(17)
C30 H30A 0.9900
C30 H30B 0.9900
C31 C32 1.474(16)
C31 H31A 0.9900
C31 H31B 0.9900
C32 C33 1.569(17)
C32 H32A 0.9900
C32 H32B 0.9900
C33 C34 1.553(16)
C33 H33A 0.9900
C33 H33B 0.9900
C34 C35 1.548(18)
C34 H34A 0.9900
C34 H34B 0.9900
C35 O36 1.431(15)
C35 H35A 0.9900
C35 H35B 0.9900
C37 C38 1.355(15)
C37 C42 1.366(16)
C37 O72 1.393(13)
C38 C39 1.368(14)
C38 H38A 0.9500
C39 C40 1.349(15)
C39 H39A 0.9500
C40 C41 1.372(16)
C40 C43 1.487(16)
C41 C42 1.395(17)
C41 H41A 0.9500
C42 H42A 0.9500
C43 N44 1.305(14)
C43 C48 1.388(16)
N44 C45 1.371(16)
C45 C46 1.441(19)
C45 C49 1.494(17)
C46 C47 1.311(17)
C46 H46A 0.9500
C47 C48 1.415(17)
C47 H47A 0.9500
C48 H48A 0.9500
C49 C50 1.3900
C49 C54 1.3900
C50 C51 1.3900
C50 H50A 0.9500
C51 C52 1.3900
C51 H51A 0.9500
C52 C53 1.3900
C52 O55 1.483(19)
C53 C54 1.3900
C53 H53A 0.9500
C54 H54A 0.9500
O55 C56 1.50(3)
C56 C57 1.43(3)
C56 H56A 0.9900
C56 H56B 0.9900
C57 C58 1.56(3)
C57 H57A 0.9900
C57 H57B 0.9900
C58 C59 1.53(3)
C58 H58A 0.9900
C58 H58B 0.9900
C59 C60 1.55(2)
C59 H59A 0.9900
C59 H59B 0.9900
C60 C61 1.53(3)
C60 H60A 0.9900
C60 H60B 0.9900
C61 C62 1.55(3)
C61 H61A 0.9900
C61 H61B 0.9900
C62 C63 1.65(3)
C62 H62A 0.9900
C62 H62B 0.9900
C63 C64 1.36(2)
C63 H63A 0.9900
C63 H63B 0.9900
C64 C65 1.60(2)
C64 H64A 0.9900
C64 H64B 0.9900
C65 C66 1.512(18)
C65 H65A 0.9900
C65 H65B 0.9900
C66 C67 1.511(16)
C66 H66A 0.9900
C66 H66B 0.9900
C67 C68 1.514(16)
C67 H67A 0.9900
C67 H67B 0.9900
C68 C69 1.473(16)
C68 H68A 0.9900
C68 H68B 0.9900
C69 C70 1.531(14)
C69 H69A 0.9900
C69 H69B 0.9900
C70 C71 1.511(16)
C70 H70A 0.9900
C70 H70B 0.9900
C71 O72 1.465(14)
C71 H71A 0.9900
C71 H71B 0.9900
C73 C128 1.523(14)
C73 C138 1.540(14)
C73 C74 1.582(15)
C73 C148 1.585(14)
C74 C79 1.365(15)
C74 C75 1.390(14)
C75 C76 1.411(14)
C75 H75A 0.9500
C76 C77 1.364(15)
C76 H76A 0.9500
C77 O80 1.368(15)
C77 C78 1.387(16)
C78 C79 1.437(15)
C78 H78A 0.9500
C79 H79A 0.9500
O80 C81 1.442(5)
C81 C82 1.495(5)
C81 H81A 0.9900
C81 H81B 0.9900
C82 C83 1.496(5)
C82 H82A 0.9900
C82 H82B 0.9900
C83 N84 1.438(5)
C83 H83A 0.9900
C83 H83B 0.9900
N84 N85 1.428(5)
N84 C88 1.442(5)
N85 N86 1.286(5)
N86 C87 1.438(5)
C87 C88 1.24(2)
C87 C89 1.464(18)
C88 H88A 0.9500
C89 O90 1.444(13)
C89 H89A 0.9900
C89 H89B 0.9900
O90 C91 1.390(12)
C91 C96 1.358(14)
C91 C92 1.395(14)
C92 C93 1.379(14)
C92 H92A 0.9500
C93 C94 1.350(14)
C93 H93A 0.9500
C94 C95 1.357(14)
C94 C97 1.596(15)
C95 C96 1.392(15)
C95 H95A 0.9500
C96 H96A 0.9500
C97 C98 1.506(15)
C97 C108 1.529(15)
C97 C118 1.553(15)
C98 C99 1.379(15)
C98 C103 1.400(14)
C99 C100 1.349(15)
C99 H99A 0.9500
C100 C101 1.394(15)
C100 H10K 0.9500
C101 C102 1.436(14)
C101 C104 1.527(16)
C102 C103 1.354(14)
C102 H10L 0.9500
C103 H10M 0.9500
C104 C106 1.472(18)
C104 C105 1.491(17)
C104 C107 1.588(19)
C105 H10B 0.9800
C105 H10C 0.9800
C105 H10D 0.9800
C106 H10E 0.9800
C106 H10F 0.9800
C106 H10G 0.9800
C107 H10H 0.9800
C107 H10I 0.9800
C107 H10J 0.9800
C108 C113 1.375(14)
C108 C109 1.387(13)
C109 C110 1.367(14)
C109 H10N 0.9500
C110 C111 1.347(14)
C110 H11K 0.9500
C111 C112 1.429(14)
C111 C114 1.512(15)
C112 C113 1.362(14)
C112 H11L 0.9500
C113 H11M 0.9500
C114 C116 1.493(16)
C114 C117 1.512(16)
C114 C115 1.530(15)
C115 H11B 0.9800
C115 H11C 0.9800
C115 H11D 0.9800
C116 H11E 0.9800
C116 H11F 0.9800
C116 H11G 0.9800
C117 H11H 0.9800
C117 H11I 0.9800
C117 H11J 0.9800
C118 C119 1.338(15)
C118 C123 1.379(14)
C119 C120 1.368(15)
C119 H11N 0.9500
C120 C121 1.417(17)
C120 H12K 0.9500
C121 C122 1.384(16)
C121 C124 1.584(17)
C122 C123 1.399(15)
C122 H12L 0.9500
C123 H12M 0.9500
C124 C126 1.41(2)
C124 C127 1.48(2)
C124 C125 1.51(2)
C125 H12B 0.9800
C125 H12C 0.9800
C125 H12D 0.9800
C126 H12E 0.9800
C126 H12F 0.9800
C126 H12G 0.9800
C127 H12H 0.9800
C127 H12I 0.9800
C127 H12J 0.9800
C128 C129 1.394(14)
C128 C133 1.425(15)
C129 C130 1.374(14)
C129 H12N 0.9500
C130 C131 1.382(15)
C130 H13J 0.9500
C131 C132 1.420(16)
C131 C134 1.476(15)
C132 C133 1.358(14)
C132 H13K 0.9500
C133 H13L 0.9500
C134 C136 1.504(18)
C134 C135 1.517(18)
C134 C137 1.519(19)
C135 H13A 0.9800
C135 H13B 0.9800
C135 H13C 0.9800
C136 H13D 0.9800
C136 H13E 0.9800
C136 H13F 0.9800
C137 H13G 0.9800
C137 H13H 0.9800
C137 H13I 0.9800
C138 C139 1.385(13)
C138 C143 1.388(14)
C139 C140 1.381(14)
C139 H13M 0.9500
C140 C141 1.433(15)
C140 H14K 0.9500
C141 C142 1.404(15)
C141 C144 1.508(15)
C142 C143 1.396(15)
C142 H14L 0.9500
C143 H14M 0.9500
C144 C145 1.496(16)
C144 C147 1.516(16)
C144 C146 1.567(17)
C145 H14B 0.9800
C145 H14C 0.9800
C145 H14D 0.9800
C146 H14E 0.9800
C146 H14F 0.9800
C146 H14G 0.9800
C147 H14H 0.9800
C147 H14I 0.9800
C147 H14J 0.9800
C148 C153 1.356(13)
C148 C149 1.370(13)
C149 C150 1.370(14)
C149 H14N 0.9500
C150 C151 1.367(14)
C150 H15K 0.9500
C151 C152 1.397(14)
C151 C154 1.575(16)
C152 C153 1.393(14)
C152 H15L 0.9500
C153 H15M 0.9500
C154 C157 1.510(16)
C154 C155 1.536(17)
C154 C156 1.540(17)
C155 H15B 0.9800
C155 H15C 0.9800
C155 H15D 0.9800
C156 H15E 0.9800
C156 H15F 0.9800
C156 H15G 0.9800
C157 H15H 0.9800
C157 H15I 0.9800
C157 H15J 0.9800

loop_
_geom_torsion_atom_site_label_1
_geom_torsion_atom_site_label_2
_geom_torsion_atom_site_label_3
_geom_torsion_atom_site_label_4
_geom_torsion
C6 C1 C2 C3 -1.5(17)
O36 C1 C2 C3 177.9(11)
C1 C2 C3 C4 -1.0(18)
C2 C3 C4 C5 2.0(17)
C2 C3 C4 C7 -172.9(11)
C3 C4 C5 C6 -0.4(16)
C7 C4 C5 C6 174.7(10)
O36 C1 C6 C5 -176.3(10)
C2 C1 C6 C5 3.1(16)
C4 C5 C6 C1 -2.2(16)
C3 C4 C7 N8 143.0(13)
C5 C4 C7 N8 -31.8(17)
C3 C4 C7 C12 -31.8(18)
C5 C4 C7 C12 153.3(12)
C12 C7 N8 C9 -2(2)
C4 C7 N8 C9 -177.1(13)
C7 N8 C9 C10 5(2)
C7 N8 C9 C13 175.7(17)
N8 C9 C10 C11 -5(3)
C13 C9 C10 C11 -174(2)
C9 C10 C11 C12 1(3)
C10 C11 C12 C7 2(3)
N8 C7 C12 C11 -1(2)
C4 C7 C12 C11 173.3(15)
N8 C9 C13 C18 40(3)
C10 C9 C13 C18 -150(2)
N8 C9 C13 C14 -139.8(17)
C10 C9 C13 C14 30(3)
C18 C13 C14 C15 -4(3)
C9 C13 C14 C15 175.7(15)
C13 C14 C15 C16 -1(3)
C14 C15 C16 C17 9(4)
C14 C15 C16 O19 -177.9(15)
C15 C16 C17 C18 -11(4)
O19 C16 C17 C18 177.7(16)
C14 C13 C18 C17 2(3)
C9 C13 C18 C17 -178(2)
C16 C17 C18 C13 5(4)
C15 C16 O19 C20 142(4)
C17 C16 O19 C20 -45(6)
C16 O19 C20 C21 -41(6)
O19 C20 C21 C22 -109(3)
C20 C21 C22 C23 177.8(18)
C21 C22 C23 C24 59(3)
C22 C23 C24 C25 173.2(17)
C23 C24 C25 C26 -177.7(14)
C24 C25 C26 C27 179.7(14)
C25 C26 C27 C28 65(2)
C26 C27 C28 C29 60(3)
C27 C28 C29 C30 -179.5(16)
C28 C29 C30 C31 171.8(13)
C29 C30 C31 C32 -171.1(11)
C30 C31 C32 C33 174.8(10)
C31 C32 C33 C34 -174.2(10)
C32 C33 C34 C35 -179.2(10)
C33 C34 C35 O36 -50.4(14)
C6 C1 O36 C35 155.3(10)
C2 C1 O36 C35 -24.1(16)
C34 C35 O36 C1 -62.5(14)
C42 C37 C38 C39 -3.0(16)
O72 C37 C38 C39 -179.4(9)
C37 C38 C39 C40 -0.6(15)
C38 C39 C40 C41 1.5(16)
C38 C39 C40 C43 -176.1(10)
C39 C40 C41 C42 1.2(19)
C43 C40 C41 C42 178.9(12)
C38 C37 C42 C41 5.4(19)
O72 C37 C42 C41 -177.8(11)
C40 C41 C42 C37 -5(2)
C39 C40 C43 N44 135.1(12)
C41 C40 C43 N44 -42.4(15)
C39 C40 C43 C48 -47.6(16)
C41 C40 C43 C48 134.9(12)
C48 C43 N44 C45 4.2(19)
C40 C43 N44 C45 -178.5(11)
C43 N44 C45 C46 -4.9(19)
C43 N44 C45 C49 -176.8(12)
N44 C45 C46 C47 6(2)
C49 C45 C46 C47 177.1(14)
C45 C46 C47 C48 -6(2)
N44 C43 C48 C47 -3.9(17)
C40 C43 C48 C47 178.9(11)
C46 C47 C48 C43 5(2)
N44 C45 C49 C50 -161.6(11)
C46 C45 C49 C50 26.9(19)
N44 C45 C49 C54 19.8(15)
C46 C45 C49 C54 -151.7(12)
C54 C49 C50 C51 0.0
C45 C49 C50 C51 -178.5(14)
C49 C50 C51 C52 0.0
C50 C51 C52 C53 0.0
C50 C51 C52 O55 -163.1(13)
C51 C52 C53 C54 0.0
O55 C52 C53 C54 155(2)
C52 C53 C54 C49 0.0
C50 C49 C54 C53 0.0
C45 C49 C54 C53 178.7(12)
C53 C52 O55 C56 -104(3)
C51 C52 O55 C56 55(2)
C52 O55 C56 C57 143(2)
O55 C56 C57 C58 -63(3)
C56 C57 C58 C59 -71(4)
C57 C58 C59 C60 -175.2(19)
C58 C59 C60 C61 175.6(17)
C59 C60 C61 C62 179.6(15)
C60 C61 C62 C63 173.8(15)
C61 C62 C63 C64 62(2)
C62 C63 C64 C65 76(2)
C63 C64 C65 C66 -171.7(18)
C64 C65 C66 C67 173.2(13)
C65 C66 C67 C68 -177.2(11)
C66 C67 C68 C69 171.2(10)
C67 C68 C69 C70 -174.8(9)
C68 C69 C70 C71 179.2(10)
C69 C70 C71 O72 -52.6(13)
C38 C37 O72 C71 -33.3(15)
C42 C37 O72 C71 150.1(12)
C70 C71 O72 C37 -59.2(13)
C128 C73 C74 C79 -72.7(11)
C138 C73 C74 C79 166.3(9)
C148 C73 C74 C79 48.2(12)
C128 C73 C74 C75 104.8(11)
C138 C73 C74 C75 -16.2(13)
C148 C73 C74 C75 -134.3(10)
C79 C74 C75 C76 -1.7(15)
C73 C74 C75 C76 -179.2(9)
C74 C75 C76 C77 3.6(16)
C75 C76 C77 O80 -179.4(11)
C75 C76 C77 C78 -3.9(17)
C76 C77 C78 C79 2.3(17)
O80 C77 C78 C79 178.2(10)
C75 C74 C79 C78 0.3(15)
C73 C74 C79 C78 177.8(9)
C77 C78 C79 C74 -0.6(16)
C76 C77 O80 C81 -12.2(19)
C78 C77 O80 C81 172.2(12)
C77 O80 C81 C82 -136.4(16)
O80 C81 C82 C83 -169.6(15)
C81 C82 C83 N84 -102(2)
C82 C83 N84 N85 -9(2)
C82 C83 N84 C88 160(2)
C83 N84 N85 N86 177.4(18)
C88 N84 N85 N86 4.8(19)
N84 N85 N86 C87 -4(2)
N85 N86 C87 C88 1(2)
N85 N86 C87 C89 -179.1(15)
N86 C87 C88 N84 2(2)
C89 C87 C88 N84 -177.1(17)
N85 N84 C88 C87 -5(2)
C83 N84 C88 C87 -174(3)
C88 C87 C89 O90 117(2)
N86 C87 C89 O90 -62.1(16)
C87 C89 O90 C91 -83.3(12)
C89 O90 C91 C96 -3.5(14)
C89 O90 C91 C92 174.5(9)
C96 C91 C92 C93 -7.5(15)
O90 C91 C92 C93 174.3(8)
C91 C92 C93 C94 3.7(15)
C92 C93 C94 C95 1.2(15)
C92 C93 C94 C97 -177.7(9)
C93 C94 C95 C96 -2.5(16)
C97 C94 C95 C96 176.4(10)
O90 C91 C96 C95 -175.7(10)
C92 C91 C96 C95 6.4(15)
C94 C95 C96 C91 -1.3(16)
C93 C94 C97 C98 70.8(12)
C95 C94 C97 C98 -108.1(11)
C93 C94 C97 C108 -47.6(12)
C95 C94 C97 C108 133.6(11)
C93 C94 C97 C118 -170.3(10)
C95 C94 C97 C118 10.9(14)
C108 C97 C98 C99 93.6(12)
C118 C97 C98 C99 -141.7(11)
C94 C97 C98 C99 -22.3(15)
C108 C97 C98 C103 -79.4(12)
C118 C97 C98 C103 45.3(13)
C94 C97 C98 C103 164.7(9)
C103 C98 C99 C100 4.3(16)
C97 C98 C99 C100 -169.1(11)
C98 C99 C100 C101 0.5(19)
C99 C100 C101 C102 -3.5(16)
C99 C100 C101 C104 177.2(11)
C100 C101 C102 C103 1.3(14)
C104 C101 C102 C103 -179.3(9)
C101 C102 C103 C98 4.0(15)
C99 C98 C103 C102 -6.6(15)
C97 C98 C103 C102 167.3(10)
C100 C101 C104 C106 125.4(14)
C102 C101 C104 C106 -53.9(16)
C100 C101 C104 C105 -0.3(17)
C102 C101 C104 C105 -179.6(10)
C100 C101 C104 C107 -113.6(14)
C102 C101 C104 C107 67.1(14)
C98 C97 C108 C113 -169.8(10)
C118 C97 C108 C113 68.5(12)
C94 C97 C108 C113 -51.4(12)
C98 C97 C108 C109 10.6(14)
C118 C97 C108 C109 -111.1(11)
C94 C97 C108 C109 129.0(10)
C113 C108 C109 C110 1.4(15)
C97 C108 C109 C110 -178.9(9)
C108 C109 C110 C111 -0.8(17)
C109 C110 C111 C112 -0.1(16)
C109 C110 C111 C114 -178.9(10)
C110 C111 C112 C113 0.2(16)
C114 C111 C112 C113 179.1(10)
C111 C112 C113 C108 0.5(17)
C109 C108 C113 C112 -1.3(15)
C97 C108 C113 C112 179.0(10)
C110 C111 C114 C116 113.1(13)
C112 C111 C114 C116 -65.7(13)
C110 C111 C114 C117 -124.3(12)
C112 C111 C114 C117 57.0(13)
C110 C111 C114 C115 -5.3(15)
C112 C111 C114 C115 176.0(10)
C98 C97 C118 C119 -127.3(10)
C108 C97 C118 C119 -5.0(13)
C94 C97 C118 C119 112.9(10)
C98 C97 C118 C123 50.3(12)
C108 C97 C118 C123 172.7(9)
C94 C97 C118 C123 -69.4(11)
C123 C118 C119 C120 3.9(16)
C97 C118 C119 C120 -178.4(9)
C118 C119 C120 C121 -1.3(17)
C119 C120 C121 C122 -1.7(16)
C119 C120 C121 C124 177.6(10)
C120 C121 C122 C123 2.0(15)
C124 C121 C122 C123 -177.4(10)
C119 C118 C123 C122 -3.5(15)
C97 C118 C123 C122 178.8(9)
C121 C122 C123 C118 0.6(16)
C122 C121 C124 C126 173(2)
C120 C121 C124 C126 -7(3)
C122 C121 C124 C127 52.9(16)
C120 C121 C124 C127 -126.4(15)
C122 C121 C124 C125 -58.1(19)
C120 C121 C124 C125 122.6(17)
C138 C73 C128 C129 -37.3(12)
C74 C73 C128 C129 -160.4(9)
C148 C73 C128 C129 80.0(11)
C138 C73 C128 C133 142.2(10)
C74 C73 C128 C133 19.0(13)
C148 C73 C128 C133 -100.5(11)
C133 C128 C129 C130 1.2(14)
C73 C128 C129 C130 -179.3(9)
C128 C129 C130 C131 0.3(16)
C129 C130 C131 C132 0.7(15)
C129 C130 C131 C134 179.7(10)
C130 C131 C132 C133 -3.5(16)
C134 C131 C132 C133 177.5(10)
C131 C132 C133 C128 5.4(17)
C129 C128 C133 C132 -4.1(15)
C73 C128 C133 C132 176.4(10)
C130 C131 C134 C136 88.9(14)
C132 C131 C134 C136 -92.2(15)
C130 C131 C134 C135 -30.0(17)
C132 C131 C134 C135 148.9(14)
C130 C131 C134 C137 -148.0(15)
C132 C131 C134 C137 30.9(19)
C128 C73 C138 C139 126.4(10)
C74 C73 C138 C139 -108.4(11)
C148 C73 C138 C139 8.6(14)
C128 C73 C138 C143 -50.2(12)
C74 C73 C138 C143 75.0(12)
C148 C73 C138 C143 -168.0(9)
C143 C138 C139 C140 -3.1(15)
C73 C138 C139 C140 -179.8(9)
C138 C139 C140 C141 2.7(16)
C139 C140 C141 C142 -2.0(15)
C139 C140 C141 C144 -180.0(10)
C140 C141 C142 C143 1.9(15)
C144 C141 C142 C143 179.8(10)
C139 C138 C143 C142 3.1(15)
C73 C138 C143 C142 179.9(10)
C141 C142 C143 C138 -2.6(17)
C142 C141 C144 C145 -121.3(13)
C140 C141 C144 C145 56.5(14)
C142 C141 C144 C147 -0.8(16)
C140 C141 C144 C147 177.0(10)
C142 C141 C144 C146 115.6(12)
C140 C141 C144 C146 -66.6(13)
C128 C73 C148 C153 -9.8(13)
C138 C73 C148 C153 106.5(11)
C74 C73 C148 C153 -133.9(10)
C128 C73 C148 C149 169.0(9)
C138 C73 C148 C149 -74.7(11)
C74 C73 C148 C149 44.9(11)
C153 C148 C149 C150 -2.8(14)
C73 C148 C149 C150 178.3(9)
C148 C149 C150 C151 1.5(15)
C149 C150 C151 C152 -1.1(15)
C149 C150 C151 C154 179.5(10)
C150 C151 C152 C153 2.0(14)
C154 C151 C152 C153 -178.5(9)
C149 C148 C153 C152 3.8(14)
C73 C148 C153 C152 -177.4(9)
C151 C152 C153 C148 -3.5(15)
C150 C151 C154 C157 122.1(12)
C152 C151 C154 C157 -57.3(14)
C150 C151 C154 C155 -122.2(12)
C152 C151 C154 C155 58.4(13)
C150 C151 C154 C156 -2.6(16)
C152 C151 C154 C156 178.0(11)

loop_
_cod_related_entry_id
_cod_related_entry_database
_cod_related_entry_code
1 ChemSpider 30660369
